data_7018366
loop_
_publ_author_name
'Prema, Dipesh'
'Oshin, Kayode'
'Desper, John'
'Levy, Christopher J.'

_publ_section_title
;
 Mono- and dinuclear nickel(ii) complexes of resolved Schiff-base ligands
 with extended quinoline substituents.
;
_journal_issue 16
_journal_name_full 'Dalton transactions (Cambridge, England : 2003)'
_journal_page_first 4998
_journal_page_last 5009
_journal_paper_doi 10.1039/c2dt11813k
_journal_volume 41
_journal_year 2012
_chemical_absolute_configuration ad
_chemical_formula_moiety
;
(C20 H19 N3)2 Ni (C F3 O3 S)2 (C2 H6 O)
;
_chemical_formula_sum 'C44 H44 F6 N6 Ni O7 S2'
_chemical_formula_weight 1005.68
_chemical_name_systematic
;
DP-3-1-1 [1-(benzoquinoline imine)-2-amino-cyclohexane]2 Ni (OTf)2 (MeOH)
;
_space_group_IT_number 1
_symmetry_cell_setting triclinic
_symmetry_space_group_name_Hall 'P 1'
_symmetry_space_group_name_H-M 'P 1'
_atom_sites_solution_hydrogens geom
_atom_sites_solution_primary direct
_atom_sites_solution_secondary difmap
_audit_creation_method SHELXL-97
_cell_angle_alpha 86.5080(10)
_cell_angle_beta 73.8200(10)
_cell_angle_gamma 62.9640(10)
_cell_formula_units_Z 2
_cell_length_a 12.3347(12)
_cell_length_b 12.8896(13)
_cell_length_c 17.0469(17)
_cell_measurement_reflns_used 7001
_cell_measurement_temperature 100(2)
_cell_measurement_theta_max 28.20
_cell_measurement_theta_min 2.50
_cell_volume 2311.6(4)
_computing_cell_refinement 'Bruker XSCANS'
_computing_data_collection 'Bruker XSCANS'
_computing_data_reduction 'Bruker SHELXTL'
_computing_molecular_graphics 'Bruker SHELXTL'
_computing_publication_material 'Bruker SHELXTL'
_computing_structure_refinement 'SHELXL-97 (Sheldrick, 2008)'
_computing_structure_solution 'SHELXS-97 (Sheldrick, 2008)'
_diffrn_ambient_temperature 100(2)
_diffrn_measured_fraction_theta_full 0.992
_diffrn_measured_fraction_theta_max 0.923
_diffrn_measurement_device_type 'CCD area detector'
_diffrn_measurement_method 'phi and omega scans'
_diffrn_radiation_monochromator graphite
_diffrn_radiation_source 'fine-focus sealed tube'
_diffrn_radiation_type MoK\a
_diffrn_radiation_wavelength 0.71073
_diffrn_reflns_av_R_equivalents 0.0097
_diffrn_reflns_av_sigmaI/netI 0.0263
_diffrn_reflns_limit_h_max 16
_diffrn_reflns_limit_h_min -15
_diffrn_reflns_limit_k_max 17
_diffrn_reflns_limit_k_min -16
_diffrn_reflns_limit_l_max 22
_diffrn_reflns_limit_l_min -22
_diffrn_reflns_number 20473
_diffrn_reflns_theta_full 25.00
_diffrn_reflns_theta_max 28.29
_diffrn_reflns_theta_min 1.78
_exptl_absorpt_coefficient_mu 0.590
_exptl_absorpt_correction_T_max 1.000
_exptl_absorpt_correction_T_min 0.862
_exptl_absorpt_correction_type multi-scan
_exptl_absorpt_process_details SADABS
_exptl_crystal_colour yellow
_exptl_crystal_density_diffrn 1.445
_exptl_crystal_density_method 'not measured'
_exptl_crystal_description prism
_exptl_crystal_F_000 1040
_exptl_crystal_size_max 0.46
_exptl_crystal_size_mid 0.24
_exptl_crystal_size_min 0.12
_refine_diff_density_max 1.666
_refine_diff_density_min -1.201
_refine_diff_density_rms 0.142
_refine_ls_abs_structure_details 'Flack H D (1983), Acta Cryst. A39, 876-881'
_refine_ls_abs_structure_Flack 0.056(15)
_refine_ls_extinction_method none
_refine_ls_goodness_of_fit_ref 1.501
_refine_ls_hydrogen_treatment constr
_refine_ls_matrix_type full
_refine_ls_number_parameters 1172
_refine_ls_number_reflns 17704
_refine_ls_number_restraints 53
_refine_ls_restrained_S_all 1.538
_refine_ls_R_factor_all 0.0948
_refine_ls_R_factor_gt 0.0895
_refine_ls_shift/su_max 0.002
_refine_ls_shift/su_mean 0.000
_refine_ls_structure_factor_coef Fsqd
_refine_ls_weighting_details 'calc w=1/[\s^2^(Fo^2^)+(0.1500P)^2^+0.0000P] where P=(Fo^2^+2Fc^2^)/3'
_refine_ls_weighting_scheme calc
_refine_ls_wR_factor_gt 0.2530
_refine_ls_wR_factor_ref 0.2594
_reflns_number_gt 16127
_reflns_number_total 17704
_reflns_threshold_expression >2sigma(I)
_cod_data_source_file c2dt11813k.txt
_cod_data_source_block (R,R,R,R)-4
_cod_depositor_comments
;
The following automatic conversions were performed:

'_symmetry_cell_setting' value 'Triclinic' changed to 'triclinic'
according to /home/saulius/struct/CIF-dictionaries/cif_core.dic
dictionary named 'cif_core.dic' version 2.4.1 from 2010-06-29.

Automatic conversion script
Id: cif_fix_values 1715 2011-07-08 13:25:40Z adriana 
;
_cod_original_sg_symbol_H-M P1
_cod_database_code 7018366

loop_
_symmetry_equiv_pos_as_xyz
'x, y, z'

loop_
_atom_site_label
_atom_site_type_symbol
_atom_site_fract_x
_atom_site_fract_y
_atom_site_fract_z
_atom_site_U_iso_or_equiv
_atom_site_adp_type
_atom_site_occupancy
_atom_site_symmetry_multiplicity
_atom_site_calc_flag
_atom_site_refinement_flags
_atom_site_disorder_assembly
_atom_site_disorder_group
O71_1 O 0.9276(9) 0.3641(10) 0.2344(6) 0.022(3) Uiso 0.334(12) 1 d PD A 1
H71A_1 H 0.9709 0.3074 0.2577 0.033 Uiso 0.334(12) 1 calc PR A 1
C71_1 C 1.0051(17) 0.416(2) 0.189(2) 0.096(11) Uiso 0.334(12) 1 d PD A 1
H71B_1 H 1.0731 0.3591 0.1435 0.115 Uiso 0.334(12) 1 calc PR A 1
H71C_1 H 1.0456 0.4336 0.2249 0.115 Uiso 0.334(12) 1 calc PR A 1
C72_1 C 0.9265(15) 0.5271(12) 0.1535(9) 0.030(4) Uiso 0.334(12) 1 d PD A 1
H72A_1 H 0.9762 0.5323 0.0988 0.046 Uiso 0.334(12) 1 calc PR A 1
H72B_1 H 0.9034 0.5949 0.1894 0.046 Uiso 0.334(12) 1 calc PR A 1
H72C_1 H 0.8493 0.5259 0.1497 0.046 Uiso 0.334(12) 1 calc PR A 1
O81_1 O 0.8824(10) 0.1788(10) 0.2485(7) 0.0278(12) Uiso 0.304(7) 1 d PD B 2
H81A_1 H 0.8064 0.2039 0.2767 0.042 Uiso 0.304(7) 1 calc PR B 2
C81_1 C 0.9108(12) 0.2790(11) 0.2258(10) 0.0278(12) Uiso 0.304(7) 1 d PD B 2
H81B_1 H 0.8903 0.3279 0.2755 0.033 Uiso 0.304(7) 1 calc PR B 2
H81C_1 H 0.8597 0.3282 0.1898 0.033 Uiso 0.304(7) 1 calc PR B 2
C82_1 C 1.0543(11) 0.2275(14) 0.1802(9) 0.0278(12) Uiso 0.304(7) 1 d PD B 2
H82A_1 H 1.0659 0.2650 0.1289 0.042 Uiso 0.304(7) 1 calc PR B 2
H82B_1 H 1.0894 0.1432 0.1682 0.042 Uiso 0.304(7) 1 calc PR B 2
H82C_1 H 1.0984 0.2419 0.2148 0.042 Uiso 0.304(7) 1 calc PR B 2
O91_1 O 0.9093(10) 0.3163(9) 0.2257(6) 0.0278(12) Uiso 0.363(10) 1 d PD C 3
H91A_1 H 0.9155 0.2730 0.2648 0.042 Uiso 0.363(10) 1 calc PR C 3
C91_1 C 0.9509(13) 0.3958(11) 0.2352(7) 0.0278(12) Uiso 0.363(10) 1 d PD C 3
H91B_1 H 1.0351 0.3503 0.2449 0.033 Uiso 0.363(10) 1 calc PR C 3
H91C_1 H 0.8933 0.4438 0.2868 0.033 Uiso 0.363(10) 1 calc PR C 3
C92_1 C 0.9648(13) 0.4798(11) 0.1729(8) 0.0278(12) Uiso 0.363(10) 1 d PD C 3
H92A_1 H 1.0279 0.4360 0.1220 0.042 Uiso 0.363(10) 1 calc PR C 3
H92B_1 H 0.9926 0.5298 0.1940 0.042 Uiso 0.363(10) 1 calc PR C 3
H92C_1 H 0.8830 0.5283 0.1619 0.042 Uiso 0.363(10) 1 calc PR C 3
O71_2 O 0.1239(6) 0.7508(5) 0.7554(4) 0.0288(16) Uiso 0.594(11) 1 d PD D 1
H71A_2 H 0.0886 0.8211 0.7734 0.043 Uiso 0.594(11) 1 calc PR D 1
C71_2 C 0.0454(14) 0.6973(11) 0.7946(11) 0.083(5) Uiso 0.594(11) 1 d PD D 1
H71B_2 H -0.0355 0.7401 0.7802 0.099 Uiso 0.594(11) 1 calc PR D 1
H71C_2 H 0.0253 0.7137 0.8543 0.099 Uiso 0.594(11) 1 calc PR D 1
C72_2 C 0.0845(15) 0.5721(10) 0.7812(10) 0.058(4) Uiso 0.594(11) 1 d PD D 1
H72A_2 H 0.0958 0.5536 0.7236 0.087 Uiso 0.594(11) 1 calc PR D 1
H72B_2 H 0.0191 0.5532 0.8163 0.087 Uiso 0.594(11) 1 calc PR D 1
H72C_2 H 0.1648 0.5260 0.7947 0.087 Uiso 0.594(11) 1 calc PR D 1
O81_2 O 0.184(2) 0.849(2) 0.7629(15) 0.0278(12) Uiso 0.138(7) 1 d PD E 2
H81A_2 H 0.1612 0.8770 0.7209 0.042 Uiso 0.138(7) 1 calc PR E 2
C81_2 C 0.094(3) 0.812(3) 0.8128(14) 0.0278(12) Uiso 0.138(7) 1 d PD E 2
H81B_2 H 0.0096 0.8797 0.8318 0.033 Uiso 0.138(7) 1 calc PR E 2
H81C_2 H 0.1217 0.7766 0.8615 0.033 Uiso 0.138(7) 1 calc PR E 2
C82_2 C 0.086(3) 0.720(3) 0.762(2) 0.0278(12) Uiso 0.138(7) 1 d PD E 2
H82A_2 H 0.1691 0.6738 0.7234 0.042 Uiso 0.138(7) 1 calc PR E 2
H82B_2 H 0.0229 0.7607 0.7325 0.042 Uiso 0.138(7) 1 calc PR E 2
H82C_2 H 0.0614 0.6688 0.7995 0.042 Uiso 0.138(7) 1 calc PR E 2
O91_2 O 0.0724(13) 0.5457(13) 0.7964(7) 0.0278(12) Uiso 0.269(8) 1 d PD F 3
H91A_2 H 0.0276 0.5625 0.7640 0.042 Uiso 0.269(8) 1 calc PR F 3
C91_2 C 0.0214(14) 0.4982(16) 0.8661(9) 0.0278(12) Uiso 0.269(8) 1 d PD F 3
H91B_2 H 0.0106 0.4331 0.8473 0.033 Uiso 0.269(8) 1 calc PR F 3
H91C_2 H -0.0635 0.5590 0.8964 0.033 Uiso 0.269(8) 1 calc PR F 3
C92_2 C 0.1051(16) 0.4531(16) 0.9240(9) 0.0278(12) Uiso 0.269(8) 1 d PD F 3
H92A_2 H 0.1858 0.4550 0.8985 0.042 Uiso 0.269(8) 1 calc PR F 3
H92B_2 H 0.1213 0.3727 0.9353 0.042 Uiso 0.269(8) 1 calc PR F 3
H92C_2 H 0.0619 0.5027 0.9755 0.042 Uiso 0.269(8) 1 calc PR F 3
S1 S 0.2849(2) 0.9089(2) 0.54166(13) 0.0589(5) Uani 1 1 d D . .
O1 O 0.4140(6) 0.8246(7) 0.5137(5) 0.079(2) Uani 1 1 d . G .
O2 O 0.2432(10) 1.0125(10) 0.4977(8) 0.132(4) Uani 1 1 d . G .
O3 O 0.2336(10) 0.9352(15) 0.6257(5) 0.160(6) Uani 1 1 d . G .
C1A C 0.1964(7) 0.8436(6) 0.5201(4) 0.0595(19) Uiso 0.506(17) 1 d PD G 1
F1A F 0.2411(9) 0.7321(6) 0.5320(7) 0.074(4) Uiso 0.506(17) 1 d PD G 1
F2A F 0.2116(11) 0.8381(11) 0.4408(4) 0.081(4) Uiso 0.506(17) 1 d PD G 1
F3A F 0.0786(6) 0.8921(10) 0.5574(7) 0.085(6) Uiso 0.506(17) 1 d PD G 1
C1B C 0.1964(7) 0.8436(6) 0.5201(4) 0.0595(19) Uiso 0.494(17) 1 d PD G 2
F1B F 0.2033(11) 0.7617(9) 0.5801(7) 0.073(4) Uiso 0.494(17) 1 d PD G 2
F2B F 0.2447(12) 0.7678(12) 0.4621(8) 0.103(5) Uiso 0.494(17) 1 d PD G 2
F3B F 0.0746(5) 0.9071(7) 0.5410(6) 0.039(2) Uiso 0.494(17) 1 d PD G 2
S2 S 0.27963(18) 0.71432(17) 0.99776(12) 0.0568(5) Uani 1 1 d . . .
C2 C 0.1216(9) 0.8276(9) 1.0157(6) 0.076(3) Uani 1 1 d . . .
O4 O 0.3040(9) 0.6454(8) 0.9287(5) 0.094(2) Uiso 1 1 d . . .
O5 O 0.2932(12) 0.6813(11) 1.0756(7) 0.125(3) Uiso 1 1 d . . .
O6 O 0.3442(10) 0.7885(9) 0.9753(6) 0.108(3) Uiso 1 1 d . . .
F4 F 0.0433(7) 0.7825(14) 1.0293(6) 0.175(6) Uani 1 1 d . . .
F5 F 0.0863(7) 0.8888(8) 1.0868(6) 0.132(4) Uani 1 1 d . . .
F6 F 0.0942(12) 0.8685(10) 0.9530(9) 0.174(5) Uani 1 1 d . . .
S3A S 0.7076(4) 0.0790(4) 0.4668(2) 0.0392(5) Uiso 0.602(7) 1 d P H 1
C3A C 0.8530(11) 0.1026(11) 0.3995(7) 0.049(3) Uiso 0.602(7) 1 d P H 1
O7A O 0.6112(8) 0.1553(7) 0.4448(5) 0.0472(19) Uiso 0.602(7) 1 d P H 1
O8A O 0.7557(9) -0.0366(9) 0.4561(7) 0.058(2) Uiso 0.602(7) 1 d P H 1
O9A O 0.7169(9) 0.1157(8) 0.5488(6) 0.057(2) Uiso 0.602(7) 1 d P H 1
F7A F 0.8161(8) 0.2170(7) 0.3978(5) 0.063(2) Uiso 0.602(7) 1 d P H 1
F8A F 0.8741(7) 0.0584(7) 0.3274(5) 0.0597(19) Uiso 0.602(7) 1 d P H 1
F9A F 0.9514(8) 0.0543(7) 0.4229(5) 0.0530(17) Uiso 0.602(7) 1 d P H 1
S3B S 0.7201(6) 0.0810(5) 0.4736(4) 0.0392(5) Uiso 0.398(7) 1 d PD H 2
C3B C 0.7961(9) 0.1442(9) 0.4907(6) 0.036(3) Uiso 0.398(7) 1 d PD H 2
O7B O 0.7532(9) -0.0334(7) 0.4989(6) 0.037(2) Uiso 0.398(7) 1 d PD H 2
O8B O 0.5819(9) 0.1532(10) 0.5081(7) 0.060(4) Uiso 0.398(7) 1 d PD H 2
O9B O 0.7341(11) 0.0717(10) 0.3848(5) 0.052(3) Uiso 0.398(7) 1 d PD H 2
F7B F 0.7848(8) 0.1481(8) 0.5680(4) 0.045(2) Uiso 0.398(7) 1 d PD H 2
F8B F 0.7580(9) 0.2491(7) 0.4687(6) 0.051(3) Uiso 0.398(7) 1 d PD H 2
F9B F 0.9153(7) 0.0881(8) 0.4532(6) 0.044(2) Uiso 0.398(7) 1 d PD H 2
S4 S 0.74649(19) 0.26505(16) 0.00359(12) 0.0527(5) Uani 1 1 d . . .
C4 C 0.9188(10) 0.1940(9) -0.0290(6) 0.073(3) Uani 1 1 d . . .
O10 O 0.7120(6) 0.3409(5) 0.0738(4) 0.0654(16) Uani 1 1 d . . .
O11 O 0.7150(6) 0.3222(6) -0.0681(4) 0.0749(19) Uani 1 1 d . . .
O12 O 0.7200(7) 0.1670(5) 0.0226(3) 0.0691(17) Uani 1 1 d . . .
F10 F 0.9614(6) 0.2745(6) -0.0510(5) 0.094(2) Uani 1 1 d . . .
F11 F 0.9650(7) 0.1180(6) -0.0901(4) 0.105(2) Uani 1 1 d . . .
F12 F 0.9655(7) 0.1466(7) 0.0329(5) 0.107(2) Uani 1 1 d . . .
Ni1_1 Ni 0.56074(6) 0.71757(6) 0.72447(6) 0.0446(2) Uani 1 1 d . . .
N11_1 N 0.6642(5) 0.7013(5) 0.8351(4) 0.0481(14) Uani 1 1 d . . .
C12_1 C 0.6436(7) 0.6223(6) 0.8820(5) 0.0531(18) Uani 1 1 d . . .
C13_1 C 0.6556(9) 0.6029(7) 0.9614(5) 0.065(2) Uani 1 1 d . . .
H13_1 H 0.6364 0.5458 0.9913 0.078 Uiso 1 1 calc R . .
C14_1 C 0.6970(14) 0.6702(9) 0.9962(6) 0.094(4) Uani 1 1 d . . .
H14_1 H 0.7125 0.6562 1.0483 0.112 Uiso 1 1 calc R . .
C15_1 C 0.7143(10) 0.7590(8) 0.9501(5) 0.073(3) Uani 1 1 d . . .
C16_1 C 0.7455(14) 0.8355(10) 0.9846(6) 0.086(3) Uani 1 1 d . . .
H16_1 H 0.7539 0.8264 1.0386 0.103 Uiso 1 1 calc R . .
C17_1 C 0.7636(14) 0.9213(9) 0.9421(6) 0.091(4) Uani 1 1 d . . .
H17_1 H 0.7774 0.9761 0.9675 0.109 Uiso 1 1 calc R . .
C18_1 C 0.7615(10) 0.9286(8) 0.8563(5) 0.064(2) Uani 1 1 d . . .
C19_1 C 0.7921(9) 1.0102(8) 0.8071(6) 0.068(2) Uani 1 1 d . . .
H19_1 H 0.8069 1.0641 0.8326 0.081 Uiso 1 1 calc R . .
C20_1 C 0.8010(8) 1.0152(7) 0.7283(6) 0.062(2) Uani 1 1 d . . .
H20_1 H 0.8167 1.0742 0.6988 0.075 Uiso 1 1 calc R . .
C21_1 C 0.7866(6) 0.9307(6) 0.6883(6) 0.0532(19) Uani 1 1 d . . .
H21_1 H 0.7984 0.9301 0.6308 0.064 Uiso 1 1 calc R . .
C22_1 C 0.7556(6) 0.8489(6) 0.7322(5) 0.0455(15) Uani 1 1 d . . .
H22_1 H 0.7452 0.7932 0.7051 0.055 Uiso 1 1 calc R . .
C23_1 C 0.7393(7) 0.8493(6) 0.8192(5) 0.0512(17) Uani 1 1 d . . .
C24_1 C 0.7046(7) 0.7681(6) 0.8692(5) 0.0542(18) Uani 1 1 d . . .
C25_1 C 0.5940(7) 0.5533(6) 0.8467(6) 0.057(2) Uani 1 1 d . . .
H25_1 H 0.5848 0.4907 0.8751 0.068 Uiso 1 1 calc R . .
C31_1 C 0.5080(6) 0.5149(6) 0.7507(5) 0.0517(18) Uani 1 1 d . . .
H31_1 H 0.4178 0.5449 0.7847 0.062 Uiso 1 1 calc R . .
N31_1 N 0.5651(5) 0.5770(5) 0.7813(4) 0.0457(14) Uani 1 1 d . . .
C32_1 C 0.5082(7) 0.5470(6) 0.6604(7) 0.062(2) Uani 1 1 d . . .
H32_1 H 0.5974 0.5077 0.6243 0.074 Uiso 1 1 calc R . .
N32_1 N 0.4605(7) 0.6772(6) 0.6607(6) 0.069(2) Uani 1 1 d . . .
C33_1 C 0.4309(8) 0.5023(8) 0.6331(8) 0.073(3) Uani 1 1 d . . .
H33A_1 H 0.4274 0.5240 0.5768 0.087 Uiso 1 1 calc R . .
H33B_1 H 0.3432 0.5374 0.6698 0.087 Uiso 1 1 calc R . .
C34_1 C 0.4933(9) 0.3673(8) 0.6351(8) 0.077(3) Uani 1 1 d . . .
H34A_1 H 0.4422 0.3366 0.6181 0.093 Uiso 1 1 calc R . .
H34B_1 H 0.5793 0.3325 0.5961 0.093 Uiso 1 1 calc R . .
C35_1 C 0.5021(9) 0.3327(8) 0.7216(8) 0.078(3) Uani 1 1 d . . .
H35A_1 H 0.5447 0.2464 0.7208 0.094 Uiso 1 1 calc R . .
H35B_1 H 0.4152 0.3614 0.7590 0.094 Uiso 1 1 calc R . .
C36_1 C 0.5758(9) 0.3815(6) 0.7560(7) 0.071(3) Uani 1 1 d . . .
H36A_1 H 0.5727 0.3624 0.8135 0.085 Uiso 1 1 calc R . .
H36B_1 H 0.6657 0.3481 0.7228 0.085 Uiso 1 1 calc R . .
N41_1 N 0.7286(5) 0.6476(5) 0.6080(4) 0.0425(12) Uani 1 1 d . . .
C42_1 C 0.7021(6) 0.7309(6) 0.5542(4) 0.0414(14) Uani 1 1 d . . .
C43_1 C 0.7480(7) 0.7115(6) 0.4701(5) 0.0499(18) Uani 1 1 d . . .
H43_1 H 0.7284 0.7753 0.4365 0.060 Uiso 1 1 calc R . .
C44_1 C 0.8225(6) 0.5989(7) 0.4351(5) 0.0499(16) Uani 1 1 d . . .
H44_1 H 0.8511 0.5833 0.3772 0.060 Uiso 1 1 calc R . .
C45_1 C 0.8555(7) 0.5063(6) 0.4878(5) 0.0484(16) Uani 1 1 d . . .
C46_1 C 0.9275(7) 0.3850(7) 0.4571(5) 0.0497(16) Uani 1 1 d . . .
H46_1 H 0.9546 0.3649 0.3998 0.060 Uiso 1 1 calc R . .
C47_1 C 0.9556(6) 0.3026(6) 0.5078(5) 0.0533(18) Uani 1 1 d . . .
H47_1 H 0.9944 0.2234 0.4869 0.064 Uiso 1 1 calc R . .
C48_1 C 0.9297(6) 0.3280(6) 0.5935(5) 0.0448(15) Uani 1 1 d . . .
C49_1 C 0.9714(6) 0.2380(7) 0.6446(5) 0.0545(19) Uani 1 1 d . . .
H49_1 H 1.0079 0.1591 0.6237 0.065 Uiso 1 1 calc R . .
C50_1 C 0.9603(6) 0.2620(6) 0.7245(5) 0.0496(17) Uani 1 1 d . . .
H50_1 H 0.9895 0.1998 0.7584 0.060 Uiso 1 1 calc R . .
C51_1 C 0.9060(6) 0.3781(6) 0.7564(5) 0.0499(17) Uani 1 1 d . . .
H51_1 H 0.9032 0.3946 0.8107 0.060 Uiso 1 1 calc R . .
C52_1 C 0.8562(5) 0.4686(6) 0.7082(4) 0.0395(13) Uani 1 1 d . . .
H52_1 H 0.8171 0.5472 0.7303 0.047 Uiso 1 1 calc R . .
C53_1 C 0.8633(6) 0.4446(6) 0.6260(5) 0.0431(15) Uani 1 1 d . . .
C54_1 C 0.8137(6) 0.5346(6) 0.5745(4) 0.0403(14) Uani 1 1 d . . .
C55_1 C 0.6046(7) 0.8487(6) 0.5886(5) 0.0485(18) Uani 1 1 d . . .
H55_1 H 0.5890 0.9139 0.5563 0.058 Uiso 1 1 calc R . .
C61_1 C 0.4285(6) 0.9677(6) 0.7031(6) 0.0525(19) Uani 1 1 d . . .
H61_1 H 0.3567 0.9705 0.6852 0.063 Uiso 1 1 calc R . .
N61_1 N 0.5404(5) 0.8603(5) 0.6652(4) 0.0462(14) Uani 1 1 d . . .
C62_1 C 0.3991(6) 0.9549(6) 0.7948(7) 0.064(2) Uani 1 1 d . . .
H62_1 H 0.4681 0.9547 0.8148 0.077 Uiso 1 1 calc R . .
N62_1 N 0.3979(6) 0.8402(5) 0.8079(6) 0.073(3) Uani 1 1 d . . .
C63_1 C 0.2718(7) 1.0557(6) 0.8412(8) 0.074(3) Uani 1 1 d . . .
H63A_1 H 0.2576 1.0496 0.9010 0.089 Uiso 1 1 calc R . .
H63B_1 H 0.2014 1.0528 0.8260 0.089 Uiso 1 1 calc R . .
C64_1 C 0.2775(7) 1.1747(7) 0.8168(7) 0.067(2) Uani 1 1 d . . .
H64A_1 H 0.1944 1.2412 0.8435 0.081 Uiso 1 1 calc R . .
H64B_1 H 0.3423 1.1798 0.8376 0.081 Uiso 1 1 calc R . .
C65_1 C 0.3083(7) 1.1849(7) 0.7269(6) 0.060(2) Uani 1 1 d . . .
H65A_1 H 0.3116 1.2598 0.7153 0.072 Uiso 1 1 calc R . .
H65B_1 H 0.2403 1.1857 0.7065 0.072 Uiso 1 1 calc R . .
C66_1 C 0.4372(7) 1.0827(6) 0.6805(7) 0.059(2) Uani 1 1 d . . .
H66A_1 H 0.5073 1.0841 0.6972 0.071 Uiso 1 1 calc R . .
H66B_1 H 0.4532 1.0894 0.6207 0.071 Uiso 1 1 calc R . .
Ni2_2 Ni 0.43402(5) 1.28978(5) 0.27577(4) 0.03183(18) Uani 1 1 d . . .
N11_2 N 0.3655(5) 1.2885(5) 0.1608(3) 0.0380(11) Uani 1 1 d . . .
C12_2 C 0.3964(6) 1.3632(6) 0.1124(4) 0.0411(14) Uani 1 1 d . . .
C13_2 C 0.4218(9) 1.3550(8) 0.0276(5) 0.060(2) Uani 1 1 d . . .
H13_2 H 0.4305 1.4158 -0.0035 0.072 Uiso 1 1 calc R . .
C14_2 C 0.4341(14) 1.2571(11) -0.0107(5) 0.086(4) Uani 1 1 d . . .
H14_2 H 0.4652 1.2422 -0.0685 0.103 Uiso 1 1 calc R . .
C15_2 C 0.3997(13) 1.1827(10) 0.0381(5) 0.081(3) Uani 1 1 d . . .
C16_2 C 0.4184(14) 1.0740(12) 0.0011(6) 0.092(4) Uani 1 1 d . . .
H16_2 H 0.4592 1.0537 -0.0558 0.110 Uiso 1 1 calc R . .
C17_2 C 0.3787(13) 1.0034(9) 0.0466(6) 0.082(3) Uani 1 1 d . . .
H17_2 H 0.3880 0.9354 0.0208 0.098 Uiso 1 1 calc R . .
C18_2 C 0.3212(8) 1.0277(6) 0.1350(5) 0.0500(16) Uani 1 1 d . . .
C19_2 C 0.2741(8) 0.9585(6) 0.1815(5) 0.0488(16) Uani 1 1 d . . .
H19_2 H 0.2818 0.8911 0.1558 0.059 Uiso 1 1 calc R . .
C20_2 C 0.2167(8) 0.9842(7) 0.2636(5) 0.0509(17) Uani 1 1 d . . .
H20_2 H 0.1903 0.9320 0.2949 0.061 Uiso 1 1 calc R . .
C21_2 C 0.1970(8) 1.0844(9) 0.3010(5) 0.062(2) Uani 1 1 d . . .
H21_2 H 0.1538 1.1040 0.3577 0.074 Uiso 1 1 calc R . .
C22_2 C 0.2414(6) 1.1579(6) 0.2547(4) 0.0386(13) Uani 1 1 d . . .
H22_2 H 0.2261 1.2286 0.2804 0.046 Uiso 1 1 calc R . .
C23_2 C 0.3073(6) 1.1298(6) 0.1724(4) 0.0404(13) Uani 1 1 d . . .
C24_2 C 0.3569(6) 1.2020(6) 0.1243(4) 0.0411(13) Uani 1 1 d . . .
C25_2 C 0.4136(6) 1.4498(5) 0.1536(4) 0.0392(13) Uani 1 1 d . . .
H25_2 H 0.4184 1.5144 0.1259 0.047 Uiso 1 1 calc R . .
C31_2 C 0.4429(5) 1.5138(6) 0.2706(4) 0.0366(12) Uani 1 1 d . . .
H31_2 H 0.3618 1.5591 0.3141 0.044 Uiso 1 1 calc R . .
N31_2 N 0.4218(4) 1.4370(5) 0.2252(3) 0.0329(10) Uani 1 1 d . . .
C32_2 C 0.5413(6) 1.4367(6) 0.3143(4) 0.0374(12) Uani 1 1 d . . .
H32_2 H 0.6246 1.3946 0.2719 0.045 Uiso 1 1 calc R . .
N32_2 N 0.5042(6) 1.3493(6) 0.3549(3) 0.0491(15) Uani 1 1 d . . .
C33_2 C 0.5567(8) 1.5111(7) 0.3727(5) 0.0482(16) Uani 1 1 d . . .
H33A_2 H 0.6250 1.4606 0.3976 0.058 Uiso 1 1 calc R . .
H33B_2 H 0.4769 1.5501 0.4174 0.058 Uiso 1 1 calc R . .
C34_2 C 0.5899(7) 1.6046(6) 0.3255(5) 0.0511(16) Uani 1 1 d . . .
H34A_2 H 0.5938 1.6556 0.3647 0.061 Uiso 1 1 calc R . .
H34B_2 H 0.6749 1.5650 0.2856 0.061 Uiso 1 1 calc R . .
C35_2 C 0.4969(8) 1.6773(7) 0.2817(5) 0.0527(17) Uani 1 1 d . . .
H35A_2 H 0.5257 1.7313 0.2495 0.063 Uiso 1 1 calc R . .
H35B_2 H 0.4143 1.7250 0.3220 0.063 Uiso 1 1 calc R . .
C36_2 C 0.4792(6) 1.6022(6) 0.2233(5) 0.0433(14) Uani 1 1 d . . .
H36A_2 H 0.4120 1.6533 0.1978 0.052 Uiso 1 1 calc R . .
H36B_2 H 0.5591 1.5610 0.1791 0.052 Uiso 1 1 calc R . .
N41_2 N 0.2582(5) 1.3428(6) 0.3934(3) 0.0413(12) Uani 1 1 d . . .
C42_2 C 0.2965(7) 1.2474(7) 0.4370(4) 0.0451(16) Uani 1 1 d . . .
C43_2 C 0.2527(7) 1.2557(8) 0.5230(4) 0.0498(18) Uani 1 1 d . . .
H43_2 H 0.2744 1.1882 0.5531 0.060 Uiso 1 1 calc R . .
C44_2 C 0.1768(8) 1.3666(10) 0.5617(5) 0.068(3) Uani 1 1 d . . .
H44_2 H 0.1500 1.3749 0.6199 0.082 Uiso 1 1 calc R . .
C45_2 C 0.1379(7) 1.4666(8) 0.5190(4) 0.0514(18) Uani 1 1 d . . .
C46_2 C 0.0620(7) 1.5829(9) 0.5573(5) 0.061(2) Uani 1 1 d . . .
H46_2 H 0.0343 1.5950 0.6153 0.074 Uiso 1 1 calc R . .
C47_2 C 0.0293(9) 1.6762(9) 0.5110(6) 0.068(3) Uani 1 1 d . . .
H47_2 H -0.0194 1.7524 0.5380 0.081 Uiso 1 1 calc R . .
C48_2 C 0.0642(8) 1.6646(8) 0.4253(6) 0.059(2) Uani 1 1 d . . .
C49_2 C 0.0339(9) 1.7581(9) 0.3777(7) 0.067(2) Uani 1 1 d . . .
H49_2 H -0.0081 1.8348 0.4038 0.081 Uiso 1 1 calc R . .
C50_2 C 0.0606(8) 1.7457(8) 0.2977(8) 0.074(3) Uani 1 1 d . . .
H50_2 H 0.0448 1.8129 0.2674 0.089 Uiso 1 1 calc R . .
C51_2 C 0.1129(7) 1.6337(8) 0.2546(6) 0.0580(19) Uani 1 1 d . . .
H51_2 H 0.1259 1.6248 0.1973 0.070 Uiso 1 1 calc R . .
C52_2 C 0.1432(6) 1.5391(7) 0.3026(5) 0.0511(17) Uani 1 1 d . . .
H52_2 H 0.1760 1.4634 0.2769 0.061 Uiso 1 1 calc R . .
C53_2 C 0.1286(7) 1.5487(7) 0.3848(5) 0.0508(17) Uani 1 1 d . . .
C54_2 C 0.1755(6) 1.4493(7) 0.4324(4) 0.0465(16) Uani 1 1 d . . .
C55_2 C 0.3923(6) 1.1349(6) 0.3938(4) 0.0397(13) Uani 1 1 d . . .
H55_2 H 0.4087 1.0634 0.4188 0.048 Uiso 1 1 calc R . .
C61_2 C 0.5529(5) 1.0365(5) 0.2671(4) 0.0332(11) Uani 1 1 d . . .
H61_2 H 0.5223 1.0295 0.2202 0.040 Uiso 1 1 calc R . .
N61_2 N 0.4527(5) 1.1386(5) 0.3202(3) 0.0344(10) Uani 1 1 d . . .
C62_2 C 0.6651(6) 1.0644(6) 0.2326(5) 0.0467(15) Uani 1 1 d . . .
H62_2 H 0.6955 1.0704 0.2800 0.056 Uiso 1 1 calc R . .
N62_2 N 0.6160(5) 1.1837(5) 0.2001(4) 0.0410(12) Uani 1 1 d . . .
C63_2 C 0.7724(7) 0.9709(7) 0.1745(8) 0.079(3) Uani 1 1 d . . .
H63A_2 H 0.8459 0.9878 0.1609 0.095 Uiso 1 1 calc R . .
H63B_2 H 0.7495 0.9706 0.1233 0.095 Uiso 1 1 calc R . .
C64_2 C 0.8109(8) 0.8516(8) 0.2064(10) 0.104(5) Uani 1 1 d . . .
H64A_2 H 0.8533 0.8458 0.2491 0.125 Uiso 1 1 calc R . .
H64B_2 H 0.8733 0.7921 0.1611 0.125 Uiso 1 1 calc R . .
C65_2 C 0.6990(7) 0.8238(7) 0.2427(7) 0.064(2) Uani 1 1 d . . .
H65A_2 H 0.6656 0.8154 0.1983 0.077 Uiso 1 1 calc R . .
H65B_2 H 0.7288 0.7487 0.2685 0.077 Uiso 1 1 calc R . .
C66_2 C 0.5940(7) 0.9198(6) 0.3060(4) 0.0442(15) Uani 1 1 d . . .
H66A_2 H 0.6247 0.9237 0.3531 0.053 Uiso 1 1 calc R . .
H66B_2 H 0.5208 0.9027 0.3265 0.053 Uiso 1 1 calc R . .

loop_
_atom_site_aniso_label
_atom_site_aniso_U_11
_atom_site_aniso_U_22
_atom_site_aniso_U_33
_atom_site_aniso_U_23
_atom_site_aniso_U_13
_atom_site_aniso_U_12
S1 0.0712(12) 0.0724(13) 0.0622(11) 0.0054(10) -0.0146(9) -0.0595(11)
O1 0.053(3) 0.099(5) 0.101(5) -0.005(4) -0.026(3) -0.045(3)
O2 0.111(7) 0.137(9) 0.178(10) 0.086(8) -0.036(7) -0.095(7)
O3 0.121(8) 0.349(19) 0.062(4) -0.046(7) 0.005(4) -0.161(11)
S2 0.0447(9) 0.0479(10) 0.0487(9) 0.0088(8) -0.0051(7) -0.0021(7)
C2 0.053(5) 0.062(5) 0.073(6) 0.007(5) -0.001(4) -0.002(4)
F4 0.058(4) 0.343(16) 0.112(6) -0.110(9) 0.022(4) -0.093(7)
F5 0.066(4) 0.139(7) 0.153(7) -0.094(6) 0.029(4) -0.036(4)
F6 0.147(9) 0.127(8) 0.206(12) 0.019(8) -0.117(10) 0.010(6)
S4 0.0658(11) 0.0352(8) 0.0487(9) 0.0061(7) 0.0062(8) -0.0290(8)
C4 0.072(6) 0.054(5) 0.072(6) 0.000(4) 0.012(5) -0.028(4)
O10 0.076(4) 0.044(3) 0.068(3) -0.020(3) 0.016(3) -0.038(3)
O11 0.065(3) 0.077(4) 0.073(4) 0.036(3) -0.013(3) -0.031(3)
O12 0.105(5) 0.052(3) 0.055(3) 0.001(3) 0.008(3) -0.056(3)
F10 0.074(4) 0.095(5) 0.111(5) 0.014(4) 0.002(3) -0.053(3)
F11 0.088(4) 0.072(4) 0.094(4) -0.010(3) 0.022(4) -0.012(3)
F12 0.081(4) 0.083(4) 0.117(6) 0.016(4) -0.025(4) -0.007(3)
Ni1_1 0.0307(4) 0.0280(4) 0.0772(6) 0.0110(4) -0.0088(4) -0.0197(3)
N11_1 0.046(3) 0.027(2) 0.060(3) 0.005(2) 0.008(2) -0.020(2)
C12_1 0.043(3) 0.033(3) 0.071(5) 0.009(3) 0.004(3) -0.020(3)
C13_1 0.084(6) 0.038(4) 0.058(5) -0.001(3) 0.018(4) -0.035(4)
C14_1 0.145(10) 0.058(5) 0.054(5) -0.004(4) 0.024(6) -0.055(6)
C15_1 0.099(7) 0.045(4) 0.056(5) -0.011(4) 0.026(4) -0.042(4)
C16_1 0.144(10) 0.072(6) 0.055(5) -0.001(4) -0.009(6) -0.071(7)
C17_1 0.151(11) 0.061(5) 0.064(5) -0.015(5) 0.015(6) -0.074(7)
C18_1 0.086(6) 0.047(4) 0.054(4) -0.001(3) 0.004(4) -0.040(4)
C19_1 0.074(5) 0.048(4) 0.082(6) 0.000(4) 0.003(4) -0.042(4)
C20_1 0.059(4) 0.048(4) 0.092(6) 0.028(4) -0.012(4) -0.042(4)
C21_1 0.037(3) 0.043(4) 0.091(6) 0.028(4) -0.023(3) -0.028(3)
C22_1 0.043(3) 0.035(3) 0.063(4) 0.016(3) -0.017(3) -0.022(3)
C23_1 0.054(4) 0.037(3) 0.061(4) 0.008(3) 0.000(3) -0.029(3)
C24_1 0.050(4) 0.033(3) 0.067(5) 0.003(3) 0.007(3) -0.021(3)
C25_1 0.039(3) 0.029(3) 0.086(6) -0.002(4) 0.016(4) -0.020(3)
C31_1 0.036(3) 0.031(3) 0.087(5) 0.005(3) -0.001(3) -0.025(3)
N31_1 0.037(3) 0.027(3) 0.069(4) 0.010(3) -0.002(3) -0.019(2)
C32_1 0.045(4) 0.033(3) 0.114(7) 0.019(4) -0.020(4) -0.026(3)
N32_1 0.054(3) 0.037(3) 0.136(7) 0.020(4) -0.038(4) -0.032(3)
C33_1 0.054(4) 0.050(5) 0.128(9) 0.017(5) -0.024(5) -0.037(4)
C34_1 0.063(5) 0.048(4) 0.138(9) 0.007(5) -0.023(5) -0.042(4)
C35_1 0.057(5) 0.038(4) 0.144(10) 0.004(5) -0.017(5) -0.030(4)
C36_1 0.062(5) 0.026(3) 0.101(7) -0.005(4) 0.012(4) -0.018(3)
N41_1 0.036(2) 0.041(3) 0.063(3) 0.010(2) -0.017(2) -0.026(2)
C42_1 0.039(3) 0.039(3) 0.061(4) 0.005(3) -0.020(3) -0.027(3)
C43_1 0.049(3) 0.045(4) 0.079(5) 0.027(4) -0.040(4) -0.032(3)
C44_1 0.043(3) 0.065(5) 0.058(4) 0.003(3) -0.025(3) -0.032(3)
C45_1 0.045(3) 0.043(3) 0.077(5) 0.014(3) -0.027(3) -0.032(3)
C46_1 0.046(3) 0.058(4) 0.053(4) 0.003(3) -0.009(3) -0.033(3)
C47_1 0.038(3) 0.039(3) 0.084(5) -0.007(4) -0.001(3) -0.028(3)
C48_1 0.037(3) 0.035(3) 0.055(4) -0.003(3) 0.007(3) -0.021(3)
C49_1 0.032(3) 0.039(3) 0.077(5) 0.003(3) 0.007(3) -0.015(3)
C50_1 0.031(3) 0.038(3) 0.064(4) 0.022(3) 0.000(3) -0.013(2)
C51_1 0.041(3) 0.044(4) 0.053(4) 0.020(3) 0.001(3) -0.019(3)
C52_1 0.031(3) 0.036(3) 0.044(3) 0.005(3) 0.004(2) -0.017(2)
C53_1 0.029(3) 0.040(3) 0.062(4) 0.011(3) -0.002(3) -0.024(2)
C54_1 0.038(3) 0.036(3) 0.058(4) 0.013(3) -0.013(3) -0.027(2)
C55_1 0.048(3) 0.040(3) 0.079(5) 0.026(3) -0.031(4) -0.034(3)
C61_1 0.034(3) 0.034(3) 0.106(6) 0.017(4) -0.027(3) -0.026(3)
N61_1 0.034(3) 0.036(3) 0.081(4) 0.013(3) -0.025(3) -0.023(2)
C62_1 0.031(3) 0.027(3) 0.127(8) 0.020(4) -0.008(4) -0.016(2)
N62_1 0.035(3) 0.027(3) 0.138(7) 0.006(4) 0.012(3) -0.018(2)
C63_1 0.036(3) 0.028(3) 0.136(9) 0.002(4) -0.001(4) -0.009(3)
C64_1 0.043(4) 0.032(3) 0.119(8) 0.010(4) -0.015(4) -0.015(3)
C65_1 0.048(4) 0.034(3) 0.103(7) 0.014(4) -0.030(4) -0.019(3)
C66_1 0.037(3) 0.035(3) 0.117(7) 0.023(4) -0.030(4) -0.023(3)
Ni2_2 0.0337(3) 0.0371(4) 0.0339(3) 0.0053(3) -0.0085(3) -0.0247(3)
N11_2 0.043(3) 0.039(3) 0.041(3) 0.012(2) -0.023(2) -0.021(2)
C12_2 0.051(3) 0.043(3) 0.046(3) 0.017(3) -0.027(3) -0.029(3)
C13_2 0.097(6) 0.071(5) 0.055(4) 0.031(4) -0.045(4) -0.064(5)
C14_2 0.169(11) 0.117(9) 0.043(4) 0.024(5) -0.041(6) -0.120(9)
C15_2 0.150(10) 0.101(8) 0.050(4) 0.011(5) -0.038(5) -0.101(8)
C16_2 0.150(11) 0.115(9) 0.049(4) -0.018(5) 0.001(5) -0.106(9)
C17_2 0.149(10) 0.071(6) 0.057(5) 0.002(4) -0.024(6) -0.080(7)
C18_2 0.069(4) 0.044(4) 0.058(4) 0.007(3) -0.028(4) -0.038(3)
C19_2 0.068(4) 0.044(4) 0.054(4) 0.010(3) -0.030(3) -0.036(3)
C20_2 0.065(4) 0.048(4) 0.066(4) 0.011(3) -0.025(4) -0.044(4)
C21_2 0.068(5) 0.090(6) 0.052(4) 0.003(4) -0.004(4) -0.064(5)
C22_2 0.039(3) 0.042(3) 0.047(3) 0.008(3) -0.013(2) -0.029(3)
C23_2 0.047(3) 0.036(3) 0.052(4) 0.011(3) -0.027(3) -0.024(3)
C24_2 0.052(3) 0.044(3) 0.043(3) 0.009(3) -0.027(3) -0.028(3)
C25_2 0.041(3) 0.031(3) 0.056(4) 0.012(3) -0.021(3) -0.022(2)
C31_2 0.033(3) 0.040(3) 0.040(3) -0.003(2) -0.003(2) -0.023(2)
N31_2 0.029(2) 0.038(3) 0.039(3) 0.009(2) -0.0091(19) -0.023(2)
C32_2 0.049(3) 0.046(3) 0.038(3) 0.011(3) -0.016(2) -0.037(3)
N32_2 0.078(4) 0.070(4) 0.036(3) 0.018(3) -0.019(3) -0.064(4)
C33_2 0.063(4) 0.055(4) 0.051(4) 0.005(3) -0.023(3) -0.044(4)
C34_2 0.056(4) 0.043(4) 0.076(5) 0.004(3) -0.021(3) -0.039(3)
C35_2 0.063(4) 0.037(3) 0.074(5) 0.003(3) -0.029(4) -0.030(3)
C36_2 0.044(3) 0.033(3) 0.062(4) 0.004(3) -0.022(3) -0.020(3)
N41_2 0.049(3) 0.058(3) 0.037(3) 0.006(2) -0.008(2) -0.044(3)
C42_2 0.057(4) 0.066(5) 0.037(3) 0.003(3) -0.007(3) -0.051(4)
C43_2 0.061(4) 0.078(5) 0.031(3) 0.004(3) 0.000(3) -0.056(4)
C44_2 0.064(5) 0.124(9) 0.040(4) -0.015(5) 0.006(3) -0.072(6)
C45_2 0.050(4) 0.072(5) 0.045(4) -0.008(4) 0.005(3) -0.047(4)
C46_2 0.052(4) 0.084(6) 0.054(4) -0.025(4) 0.011(3) -0.047(4)
C47_2 0.072(5) 0.069(6) 0.078(6) -0.022(5) 0.012(4) -0.061(5)
C48_2 0.049(4) 0.067(5) 0.076(5) -0.008(4) -0.003(4) -0.046(4)
C49_2 0.059(5) 0.061(5) 0.095(7) -0.012(5) -0.007(4) -0.043(4)
C50_2 0.052(4) 0.046(4) 0.139(10) 0.002(5) -0.036(5) -0.030(4)
C51_2 0.040(3) 0.057(4) 0.076(5) 0.008(4) -0.014(3) -0.023(3)
C52_2 0.035(3) 0.044(4) 0.072(5) -0.004(3) -0.009(3) -0.019(3)
C53_2 0.042(3) 0.052(4) 0.068(5) -0.005(3) 0.002(3) -0.038(3)
C54_2 0.042(3) 0.062(4) 0.050(4) -0.014(3) 0.005(3) -0.044(3)
C55_2 0.055(4) 0.049(4) 0.036(3) 0.009(3) -0.015(3) -0.040(3)
C61_2 0.033(3) 0.036(3) 0.044(3) 0.016(2) -0.019(2) -0.024(2)
N61_2 0.042(3) 0.041(3) 0.036(2) 0.006(2) -0.011(2) -0.033(2)
C62_2 0.037(3) 0.043(3) 0.071(4) 0.026(3) -0.021(3) -0.027(3)
N62_2 0.034(2) 0.033(3) 0.061(3) 0.013(2) -0.011(2) -0.021(2)
C63_2 0.036(3) 0.041(4) 0.137(9) 0.024(5) 0.008(4) -0.018(3)
C64_2 0.037(4) 0.040(4) 0.214(15) 0.045(6) -0.010(6) -0.018(3)
C65_2 0.048(4) 0.044(4) 0.105(7) 0.031(4) -0.023(4) -0.027(3)
C66_2 0.065(4) 0.048(4) 0.047(3) 0.025(3) -0.031(3) -0.041(3)

loop_
_atom_type_symbol
_atom_type_description
_atom_type_scat_dispersion_real
_atom_type_scat_dispersion_imag
_atom_type_scat_source
C C 0.0033 0.0016 'International Tables Vol C Tables 4.2.6.8 and 6.1.1.4'
H H 0.0000 0.0000 'International Tables Vol C Tables 4.2.6.8 and 6.1.1.4'
N N 0.0061 0.0033 'International Tables Vol C Tables 4.2.6.8 and 6.1.1.4'
O O 0.0106 0.0060 'International Tables Vol C Tables 4.2.6.8 and 6.1.1.4'
F F 0.0171 0.0103 'International Tables Vol C Tables 4.2.6.8 and 6.1.1.4'
S S 0.1246 0.1234 'International Tables Vol C Tables 4.2.6.8 and 6.1.1.4'
Ni Ni 0.3393 1.1124 'International Tables Vol C Tables 4.2.6.8 and 6.1.1.4'

loop_
_geom_angle_atom_site_label_1
_geom_angle_atom_site_label_2
_geom_angle_atom_site_label_3
_geom_angle
C71_1 O71_1 H71A_1 109.5
O71_1 C71_1 C72_1 111.0(10)
O71_1 C71_1 H71B_1 109.4
C72_1 C71_1 H71B_1 109.4
O71_1 C71_1 H71C_1 109.4
C72_1 C71_1 H71C_1 109.4
H71B_1 C71_1 H71C_1 108.0
C71_1 C72_1 H72A_1 109.5
C71_1 C72_1 H72B_1 109.5
H72A_1 C72_1 H72B_1 109.5
C71_1 C72_1 H72C_1 109.5
H72A_1 C72_1 H72C_1 109.5
H72B_1 C72_1 H72C_1 109.5
C81_1 O81_1 H81A_1 109.5
O81_1 C81_1 C82_1 107.3(8)
O81_1 C81_1 H81B_1 110.3
C82_1 C81_1 H81B_1 110.3
O81_1 C81_1 H81C_1 110.3
C82_1 C81_1 H81C_1 110.3
H81B_1 C81_1 H81C_1 108.5
C81_1 C82_1 H82A_1 109.5
C81_1 C82_1 H82B_1 109.5
H82A_1 C82_1 H82B_1 109.5
C81_1 C82_1 H82C_1 109.5
H82A_1 C82_1 H82C_1 109.5
H82B_1 C82_1 H82C_1 109.5
C91_1 O91_1 H91A_1 109.5
O91_1 C91_1 C92_1 124.2(10)
O91_1 C91_1 H91B_1 106.3
C92_1 C91_1 H91B_1 106.3
O91_1 C91_1 H91C_1 106.3
C92_1 C91_1 H91C_1 106.3
H91B_1 C91_1 H91C_1 106.4
C91_1 C92_1 H92A_1 109.5
C91_1 C92_1 H92B_1 109.5
H92A_1 C92_1 H92B_1 109.5
C91_1 C92_1 H92C_1 109.5
H92A_1 C92_1 H92C_1 109.5
H92B_1 C92_1 H92C_1 109.5
C71_2 O71_2 H71A_2 109.5
O71_2 C71_2 C72_2 123.0(10)
O71_2 C71_2 H71B_2 106.6
C72_2 C71_2 H71B_2 106.6
O71_2 C71_2 H71C_2 106.6
C72_2 C71_2 H71C_2 106.6
H71B_2 C71_2 H71C_2 106.5
C71_2 C72_2 H72A_2 109.5
C71_2 C72_2 H72B_2 109.5
H72A_2 C72_2 H72B_2 109.5
C71_2 C72_2 H72C_2 109.5
H72A_2 C72_2 H72C_2 109.5
H72B_2 C72_2 H72C_2 109.5
C81_2 O81_2 H81A_2 109.5
O81_2 C81_2 C82_2 110.0(10)
O81_2 C81_2 H81B_2 109.7
C82_2 C81_2 H81B_2 109.7
O81_2 C81_2 H81C_2 109.7
C82_2 C81_2 H81C_2 109.7
H81B_2 C81_2 H81C_2 108.2
C81_2 C82_2 H82A_2 109.5
C81_2 C82_2 H82B_2 109.5
H82A_2 C82_2 H82B_2 109.5
C81_2 C82_2 H82C_2 109.5
H82A_2 C82_2 H82C_2 109.5
H82B_2 C82_2 H82C_2 109.5
C91_2 O91_2 H91A_2 109.5
O91_2 C91_2 C92_2 112.9(9)
O91_2 C91_2 H91B_2 109.0
C92_2 C91_2 H91B_2 109.0
O91_2 C91_2 H91C_2 109.0
C92_2 C91_2 H91C_2 109.0
H91B_2 C91_2 H91C_2 107.8
C91_2 C92_2 H92A_2 109.5
C91_2 C92_2 H92B_2 109.5
H92A_2 C92_2 H92B_2 109.5
C91_2 C92_2 H92C_2 109.5
H92A_2 C92_2 H92C_2 109.5
H92B_2 C92_2 H92C_2 109.5
O3 S1 O1 116.7(7)
O3 S1 O2 111.5(9)
O1 S1 O2 117.5(5)
O3 S1 C1A 101.7(5)
O1 S1 C1A 105.9(4)
O2 S1 C1A 100.5(5)
F3A C1A F1A 107.4(7)
F3A C1A F2A 109.3(7)
F1A C1A F2A 99.6(7)
F3A C1A S1 115.8(7)
F1A C1A S1 113.9(6)
F2A C1A S1 109.5(6)
O4 S2 O5 129.5(7)
O4 S2 O6 109.6(6)
O5 S2 O6 104.0(7)
O4 S2 C2 106.7(6)
O5 S2 C2 105.2(6)
O6 S2 C2 97.3(6)
F6 C2 F4 92.1(12)
F6 C2 F5 125.6(11)
F4 C2 F5 102.4(8)
F6 C2 S2 113.7(9)
F4 C2 S2 109.7(9)
F5 C2 S2 109.9(8)
O7A S3A O8A 126.1(6)
O7A S3A O9A 113.6(6)
O8A S3A O9A 111.2(6)
O7A S3A C3A 104.7(6)
O8A S3A C3A 100.8(6)
O9A S3A C3A 93.7(5)
F9A C3A F8A 110.3(11)
F9A C3A F7A 109.7(10)
F8A C3A F7A 109.9(10)
F9A C3A S3A 115.0(9)
F8A C3A S3A 103.4(8)
F7A C3A S3A 108.3(8)
O7B S3B O8B 108.6(7)
O7B S3B O9B 105.6(6)
O8B S3B O9B 102.5(6)
O7B S3B C3B 117.4(7)
O8B S3B C3B 111.1(8)
O9B S3B C3B 110.6(7)
F8B C3B F7B 107.9(8)
F8B C3B F9B 106.8(9)
F7B C3B F9B 107.6(8)
F8B C3B S3B 113.9(8)
F7B C3B S3B 109.0(8)
F9B C3B S3B 111.5(9)
O10 S4 O12 113.7(3)
O10 S4 O11 115.7(4)
O12 S4 O11 115.8(5)
O10 S4 C4 104.9(5)
O12 S4 C4 101.8(4)
O11 S4 C4 102.5(4)
F11 C4 F12 111.0(9)
F11 C4 F10 108.3(8)
F12 C4 F10 103.7(10)
F11 C4 S4 112.4(9)
F12 C4 S4 111.1(7)
F10 C4 S4 110.0(7)
N31_1 Ni1_1 N61_1 174.2(2)
N31_1 Ni1_1 N62_1 96.7(2)
N61_1 Ni1_1 N62_1 81.1(3)
N31_1 Ni1_1 N32_1 82.2(3)
N61_1 Ni1_1 N32_1 92.6(3)
N62_1 Ni1_1 N32_1 94.3(3)
N31_1 Ni1_1 N41_1 105.4(2)
N61_1 Ni1_1 N41_1 76.7(2)
N62_1 Ni1_1 N41_1 157.8(2)
N32_1 Ni1_1 N41_1 86.9(3)
N31_1 Ni1_1 N11_1 74.0(2)
N61_1 Ni1_1 N11_1 111.0(2)
N62_1 Ni1_1 N11_1 84.4(3)
N32_1 Ni1_1 N11_1 155.8(2)
N41_1 Ni1_1 N11_1 103.37(19)
C12_1 N11_1 C24_1 115.3(7)
C12_1 N11_1 Ni1_1 104.9(5)
C24_1 N11_1 Ni1_1 137.3(5)
N11_1 C12_1 C13_1 126.4(8)
N11_1 C12_1 C25_1 115.6(8)
C13_1 C12_1 C25_1 117.9(7)
C12_1 C13_1 C14_1 118.4(7)
C12_1 C13_1 H13_1 120.8
C14_1 C13_1 H13_1 120.8
C15_1 C14_1 C13_1 117.1(11)
C15_1 C14_1 H14_1 121.4
C13_1 C14_1 H14_1 121.4
C24_1 C15_1 C14_1 119.6(9)
C24_1 C15_1 C16_1 120.8(8)
C14_1 C15_1 C16_1 119.6(10)
C17_1 C16_1 C15_1 121.4(10)
C17_1 C16_1 H16_1 119.3
C15_1 C16_1 H16_1 119.3
C16_1 C17_1 C18_1 119.1(9)
C16_1 C17_1 H17_1 120.5
C18_1 C17_1 H17_1 120.5
C23_1 C18_1 C19_1 118.4(8)
C23_1 C18_1 C17_1 120.5(7)
C19_1 C18_1 C17_1 120.9(8)
C20_1 C19_1 C18_1 123.7(9)
C20_1 C19_1 H19_1 118.1
C18_1 C19_1 H19_1 118.1
C19_1 C20_1 C21_1 118.8(7)
C19_1 C20_1 H20_1 120.6
C21_1 C20_1 H20_1 120.6
C22_1 C21_1 C20_1 120.8(8)
C22_1 C21_1 H21_1 119.6
C20_1 C21_1 H21_1 119.6
C21_1 C22_1 C23_1 119.4(7)
C21_1 C22_1 H22_1 120.3
C23_1 C22_1 H22_1 120.3
C18_1 C23_1 C22_1 118.7(6)
C18_1 C23_1 C24_1 118.8(8)
C22_1 C23_1 C24_1 122.5(7)
N11_1 C24_1 C15_1 122.7(7)
N11_1 C24_1 C23_1 118.6(8)
C15_1 C24_1 C23_1 118.7(8)
N31_1 C25_1 C12_1 121.2(7)
N31_1 C25_1 H25_1 119.4
C12_1 C25_1 H25_1 119.4
N31_1 C31_1 C36_1 113.2(7)
N31_1 C31_1 C32_1 107.6(5)
C36_1 C31_1 C32_1 111.6(7)
N31_1 C31_1 H31_1 108.1
C36_1 C31_1 H31_1 108.1
C32_1 C31_1 H31_1 108.1
C25_1 N31_1 C31_1 120.7(6)
C25_1 N31_1 Ni1_1 122.4(5)
C31_1 N31_1 Ni1_1 115.9(5)
C33_1 C32_1 N32_1 115.1(7)
C33_1 C32_1 C31_1 108.6(7)
N32_1 C32_1 C31_1 106.6(8)
C33_1 C32_1 H32_1 108.8
N32_1 C32_1 H32_1 108.8
C31_1 C32_1 H32_1 108.8
C32_1 N32_1 Ni1_1 106.4(5)
C32_1 C33_1 C34_1 108.7(7)
C32_1 C33_1 H33A_1 110.0
C34_1 C33_1 H33A_1 110.0
C32_1 C33_1 H33B_1 110.0
C34_1 C33_1 H33B_1 110.0
H33A_1 C33_1 H33B_1 108.3
C35_1 C34_1 C33_1 110.4(9)
C35_1 C34_1 H34A_1 109.6
C33_1 C34_1 H34A_1 109.6
C35_1 C34_1 H34B_1 109.6
C33_1 C34_1 H34B_1 109.6
H34A_1 C34_1 H34B_1 108.1
C34_1 C35_1 C36_1 113.8(8)
C34_1 C35_1 H35A_1 108.8
C36_1 C35_1 H35A_1 108.8
C34_1 C35_1 H35B_1 108.8
C36_1 C35_1 H35B_1 108.8
H35A_1 C35_1 H35B_1 107.7
C31_1 C36_1 C35_1 105.4(8)
C31_1 C36_1 H36A_1 110.7
C35_1 C36_1 H36A_1 110.7
C31_1 C36_1 H36B_1 110.7
C35_1 C36_1 H36B_1 110.7
H36A_1 C36_1 H36B_1 108.8
C42_1 N41_1 C54_1 116.1(6)
C42_1 N41_1 Ni1_1 106.7(4)
C54_1 N41_1 Ni1_1 131.6(4)
N41_1 C42_1 C43_1 125.4(7)
N41_1 C42_1 C55_1 116.3(7)
C43_1 C42_1 C55_1 117.8(6)
C44_1 C43_1 C42_1 119.6(6)
C44_1 C43_1 H43_1 120.2
C42_1 C43_1 H43_1 120.2
C43_1 C44_1 C45_1 118.3(7)
C43_1 C44_1 H44_1 120.9
C45_1 C44_1 H44_1 120.9
C44_1 C45_1 C54_1 118.7(7)
C44_1 C45_1 C46_1 122.3(8)
C54_1 C45_1 C46_1 118.9(6)
C47_1 C46_1 C45_1 120.3(8)
C47_1 C46_1 H46_1 119.8
C45_1 C46_1 H46_1 119.8
C46_1 C47_1 C48_1 122.1(7)
C46_1 C47_1 H47_1 118.9
C48_1 C47_1 H47_1 118.9
C49_1 C48_1 C53_1 119.9(7)
C49_1 C48_1 C47_1 120.7(7)
C53_1 C48_1 C47_1 119.4(7)
C50_1 C49_1 C48_1 121.0(7)
C50_1 C49_1 H49_1 119.5
C48_1 C49_1 H49_1 119.5
C49_1 C50_1 C51_1 120.1(7)
C49_1 C50_1 H50_1 119.9
C51_1 C50_1 H50_1 119.9
C52_1 C51_1 C50_1 119.7(8)
C52_1 C51_1 H51_1 120.2
C50_1 C51_1 H51_1 120.2
C51_1 C52_1 C53_1 120.5(7)
C51_1 C52_1 H52_1 119.7
C53_1 C52_1 H52_1 119.7
C48_1 C53_1 C54_1 119.2(7)
C48_1 C53_1 C52_1 118.3(6)
C54_1 C53_1 C52_1 122.4(6)
N41_1 C54_1 C53_1 120.2(7)
N41_1 C54_1 C45_1 121.2(6)
C53_1 C54_1 C45_1 118.5(6)
N61_1 C55_1 C42_1 117.3(6)
N61_1 C55_1 H55_1 121.3
C42_1 C55_1 H55_1 121.3
N61_1 C61_1 C62_1 106.2(6)
N61_1 C61_1 C66_1 115.9(6)
C62_1 C61_1 C66_1 112.6(7)
N61_1 C61_1 H61_1 107.3
C62_1 C61_1 H61_1 107.3
C66_1 C61_1 H61_1 107.3
C55_1 N61_1 C61_1 122.7(6)
C55_1 N61_1 Ni1_1 119.0(5)
C61_1 N61_1 Ni1_1 115.8(5)
N62_1 C62_1 C61_1 107.2(8)
N62_1 C62_1 C63_1 111.3(6)
C61_1 C62_1 C63_1 111.3(7)
N62_1 C62_1 H62_1 109.0
C61_1 C62_1 H62_1 109.0
C63_1 C62_1 H62_1 109.0
C62_1 N62_1 Ni1_1 106.6(5)
C62_1 C63_1 C64_1 107.6(7)
C62_1 C63_1 H63A_1 110.2
C64_1 C63_1 H63A_1 110.2
C62_1 C63_1 H63B_1 110.2
C64_1 C63_1 H63B_1 110.2
H63A_1 C63_1 H63B_1 108.5
C65_1 C64_1 C63_1 112.8(8)
C65_1 C64_1 H64A_1 109.0
C63_1 C64_1 H64A_1 109.0
C65_1 C64_1 H64B_1 109.0
C63_1 C64_1 H64B_1 109.0
H64A_1 C64_1 H64B_1 107.8
C64_1 C65_1 C66_1 112.0(7)
C64_1 C65_1 H65A_1 109.2
C66_1 C65_1 H65A_1 109.2
C64_1 C65_1 H65B_1 109.2
C66_1 C65_1 H65B_1 109.2
H65A_1 C65_1 H65B_1 107.9
C65_1 C66_1 C61_1 107.0(6)
C65_1 C66_1 H66A_1 110.3
C61_1 C66_1 H66A_1 110.3
C65_1 C66_1 H66B_1 110.3
C61_1 C66_1 H66B_1 110.3
H66A_1 C66_1 H66B_1 108.6
N61_2 Ni2_2 N31_2 176.9(2)
N61_2 Ni2_2 N62_2 82.3(2)
N31_2 Ni2_2 N62_2 94.9(2)
N61_2 Ni2_2 N32_2 101.1(2)
N31_2 Ni2_2 N32_2 80.4(2)
N62_2 Ni2_2 N32_2 93.1(3)
N61_2 Ni2_2 N11_2 102.1(2)
N31_2 Ni2_2 N11_2 76.2(2)
N62_2 Ni2_2 N11_2 85.3(2)
N32_2 Ni2_2 N11_2 156.3(2)
N61_2 Ni2_2 N41_2 75.9(2)
N31_2 Ni2_2 N41_2 107.1(2)
N62_2 Ni2_2 N41_2 156.3(2)
N32_2 Ni2_2 N41_2 82.2(2)
N11_2 Ni2_2 N41_2 108.15(19)
C12_2 N11_2 C24_2 118.0(5)
C12_2 N11_2 Ni2_2 104.2(4)
C24_2 N11_2 Ni2_2 130.8(4)
N11_2 C12_2 C13_2 123.1(6)
N11_2 C12_2 C25_2 116.1(6)
C13_2 C12_2 C25_2 120.6(6)
C14_2 C13_2 C12_2 119.1(7)
C14_2 C13_2 H13_2 120.5
C12_2 C13_2 H13_2 120.5
C15_2 C14_2 C13_2 117.3(8)
C15_2 C14_2 H14_2 121.4
C13_2 C14_2 H14_2 121.4
C14_2 C15_2 C24_2 121.9(8)
C14_2 C15_2 C16_2 119.5(9)
C24_2 C15_2 C16_2 118.4(8)
C17_2 C16_2 C15_2 120.6(8)
C17_2 C16_2 H16_2 119.7
C15_2 C16_2 H16_2 119.7
C16_2 C17_2 C18_2 121.8(8)
C16_2 C17_2 H17_2 119.1
C18_2 C17_2 H17_2 119.1
C19_2 C18_2 C23_2 119.6(7)
C19_2 C18_2 C17_2 122.0(7)
C23_2 C18_2 C17_2 118.3(7)
C20_2 C19_2 C18_2 121.5(7)
C20_2 C19_2 H19_2 119.2
C18_2 C19_2 H19_2 119.2
C19_2 C20_2 C21_2 120.4(7)
C19_2 C20_2 H20_2 119.8
C21_2 C20_2 H20_2 119.8
C20_2 C21_2 C22_2 119.1(7)
C20_2 C21_2 H21_2 120.4
C22_2 C21_2 H21_2 120.4
C23_2 C22_2 C21_2 121.4(7)
C23_2 C22_2 H22_2 119.3
C21_2 C22_2 H22_2 119.3
C22_2 C23_2 C18_2 117.7(6)
C22_2 C23_2 C24_2 122.5(6)
C18_2 C23_2 C24_2 119.8(6)
N11_2 C24_2 C15_2 119.2(6)
N11_2 C24_2 C23_2 121.0(6)
C15_2 C24_2 C23_2 119.8(6)
N31_2 C25_2 C12_2 119.2(6)
N31_2 C25_2 H25_2 120.4
C12_2 C25_2 H25_2 120.4
N31_2 C31_2 C36_2 117.1(5)
N31_2 C31_2 C32_2 107.2(5)
C36_2 C31_2 C32_2 111.4(5)
N31_2 C31_2 H31_2 106.9
C36_2 C31_2 H31_2 106.9
C32_2 C31_2 H31_2 106.9
C25_2 N31_2 C31_2 124.1(5)
C25_2 N31_2 Ni2_2 119.0(5)
C31_2 N31_2 Ni2_2 116.2(4)
N32_2 C32_2 C31_2 108.5(5)
N32_2 C32_2 C33_2 113.5(5)
C31_2 C32_2 C33_2 110.6(6)
N32_2 C32_2 H32_2 108.0
C31_2 C32_2 H32_2 108.0
C33_2 C32_2 H32_2 108.0
C32_2 N32_2 Ni2_2 108.6(4)
C32_2 C33_2 C34_2 110.0(6)
C32_2 C33_2 H33A_2 109.7
C34_2 C33_2 H33A_2 109.7
C32_2 C33_2 H33B_2 109.7
C34_2 C33_2 H33B_2 109.7
H33A_2 C33_2 H33B_2 108.2
C35_2 C34_2 C33_2 112.6(6)
C35_2 C34_2 H34A_2 109.1
C33_2 C34_2 H34A_2 109.1
C35_2 C34_2 H34B_2 109.1
C33_2 C34_2 H34B_2 109.1
H34A_2 C34_2 H34B_2 107.8
C34_2 C35_2 C36_2 111.8(6)
C34_2 C35_2 H35A_2 109.3
C36_2 C35_2 H35A_2 109.3
C34_2 C35_2 H35B_2 109.3
C36_2 C35_2 H35B_2 109.3
H35A_2 C35_2 H35B_2 107.9
C31_2 C36_2 C35_2 110.0(6)
C31_2 C36_2 H36A_2 109.7
C35_2 C36_2 H36A_2 109.7
C31_2 C36_2 H36B_2 109.7
C35_2 C36_2 H36B_2 109.7
H36A_2 C36_2 H36B_2 108.2
C54_2 N41_2 C42_2 120.1(6)
C54_2 N41_2 Ni2_2 129.6(4)
C42_2 N41_2 Ni2_2 102.3(5)
N41_2 C42_2 C43_2 121.8(7)
N41_2 C42_2 C55_2 118.9(6)
C43_2 C42_2 C55_2 119.1(7)
C44_2 C43_2 C42_2 116.9(8)
C44_2 C43_2 H43_2 121.5
C42_2 C43_2 H43_2 121.5
C43_2 C44_2 C45_2 122.7(7)
C43_2 C44_2 H44_2 118.6
C45_2 C44_2 H44_2 118.6
C44_2 C45_2 C54_2 116.6(7)
C44_2 C45_2 C46_2 124.1(7)
C54_2 C45_2 C46_2 119.3(8)
C47_2 C46_2 C45_2 120.4(7)
C47_2 C46_2 H46_2 119.8
C45_2 C46_2 H46_2 119.8
C46_2 C47_2 C48_2 122.8(9)
C46_2 C47_2 H47_2 118.6
C48_2 C47_2 H47_2 118.6
C49_2 C48_2 C47_2 123.5(9)
C49_2 C48_2 C53_2 118.0(9)
C47_2 C48_2 C53_2 118.4(9)
C50_2 C49_2 C48_2 122.6(9)
C50_2 C49_2 H49_2 118.7
C48_2 C49_2 H49_2 118.7
C49_2 C50_2 C51_2 122.0(10)
C49_2 C50_2 H50_2 119.0
C51_2 C50_2 H50_2 119.0
C52_2 C51_2 C50_2 115.2(9)
C52_2 C51_2 H51_2 122.4
C50_2 C51_2 H51_2 122.4
C53_2 C52_2 C51_2 123.8(8)
C53_2 C52_2 H52_2 118.1
C51_2 C52_2 H52_2 118.1
C52_2 C53_2 C48_2 117.7(8)
C52_2 C53_2 C54_2 123.5(7)
C48_2 C53_2 C54_2 118.7(8)
N41_2 C54_2 C45_2 121.3(8)
N41_2 C54_2 C53_2 119.4(6)
C45_2 C54_2 C53_2 119.3(7)
N61_2 C55_2 C42_2 115.8(6)
N61_2 C55_2 H55_2 122.1
C42_2 C55_2 H55_2 122.1
N61_2 C61_2 C66_2 116.4(5)
N61_2 C61_2 C62_2 106.0(5)
C66_2 C61_2 C62_2 111.3(5)
N61_2 C61_2 H61_2 107.6
C66_2 C61_2 H61_2 107.6
C62_2 C61_2 H61_2 107.6
C55_2 N61_2 C61_2 124.4(5)
C55_2 N61_2 Ni2_2 120.8(5)
C61_2 N61_2 Ni2_2 114.1(4)
C63_2 C62_2 N62_2 115.1(6)
C63_2 C62_2 C61_2 112.4(6)
N62_2 C62_2 C61_2 108.3(5)
C63_2 C62_2 H62_2 106.9
N62_2 C62_2 H62_2 106.9
C61_2 C62_2 H62_2 106.9
C62_2 N62_2 Ni2_2 108.6(4)
C62_2 C63_2 C64_2 113.5(9)
C62_2 C63_2 H63A_2 108.9
C64_2 C63_2 H63A_2 108.9
C62_2 C63_2 H63B_2 108.9
C64_2 C63_2 H63B_2 108.9
H63A_2 C63_2 H63B_2 107.7
C63_2 C64_2 C65_2 113.5(7)
C63_2 C64_2 H64A_2 108.9
C65_2 C64_2 H64A_2 108.9
C63_2 C64_2 H64B_2 108.9
C65_2 C64_2 H64B_2 108.9
H64A_2 C64_2 H64B_2 107.7
C66_2 C65_2 C64_2 110.9(8)
C66_2 C65_2 H65A_2 109.5
C64_2 C65_2 H65A_2 109.5
C66_2 C65_2 H65B_2 109.5
C64_2 C65_2 H65B_2 109.5
H65A_2 C65_2 H65B_2 108.0
C65_2 C66_2 C61_2 109.3(6)
C65_2 C66_2 H66A_2 109.8
C61_2 C66_2 H66A_2 109.8
C65_2 C66_2 H66B_2 109.8
C61_2 C66_2 H66B_2 109.8
H66A_2 C66_2 H66B_2 108.3

loop_
_geom_bond_atom_site_label_1
_geom_bond_atom_site_label_2
_geom_bond_distance
O71_1 C71_1 1.435(10)
O71_1 H71A_1 0.8400
C71_1 C72_1 1.522(10)
C71_1 H71B_1 0.9900
C71_1 H71C_1 0.9900
C72_1 H72A_1 0.9800
C72_1 H72B_1 0.9800
C72_1 H72C_1 0.9800
O81_1 C81_1 1.489(10)
O81_1 H81A_1 0.8400
C81_1 C82_1 1.551(9)
C81_1 H81B_1 0.9900
C81_1 H81C_1 0.9900
C82_1 H82A_1 0.9800
C82_1 H82B_1 0.9800
C82_1 H82C_1 0.9800
O91_1 C91_1 1.372(9)
O91_1 H91A_1 0.8400
C91_1 C92_1 1.503(9)
C91_1 H91B_1 0.9900
C91_1 H91C_1 0.9900
C92_1 H92A_1 0.9800
C92_1 H92B_1 0.9800
C92_1 H92C_1 0.9800
O71_2 C71_2 1.432(9)
O71_2 H71A_2 0.8400
C71_2 C72_2 1.472(9)
C71_2 H71B_2 0.9900
C71_2 H71C_2 0.9900
C72_2 H72A_2 0.9800
C72_2 H72B_2 0.9800
C72_2 H72C_2 0.9800
O81_2 C81_2 1.443(10)
O81_2 H81A_2 0.8400
C81_2 C82_2 1.552(10)
C81_2 H81B_2 0.9900
C81_2 H81C_2 0.9900
C82_2 H82A_2 0.9800
C82_2 H82B_2 0.9800
C82_2 H82C_2 0.9800
O91_2 C91_2 1.423(10)
O91_2 H91A_2 0.8400
C91_2 C92_2 1.528(9)
C91_2 H91B_2 0.9900
C91_2 H91C_2 0.9900
C92_2 H92A_2 0.9800
C92_2 H92B_2 0.9800
C92_2 H92C_2 0.9800
S1 O3 1.388(8)
S1 O1 1.418(7)
S1 O2 1.441(10)
S1 C1A 1.771(8)
C1A F3A 1.270(7)
C1A F1A 1.310(7)
C1A F2A 1.313(7)
S2 O4 1.397(9)
S2 O5 1.400(12)
S2 O6 1.475(11)
S2 C2 1.778(9)
C2 F6 1.227(15)
C2 F4 1.302(16)
C2 F5 1.339(13)
S3A O7A 1.290(9)
S3A O8A 1.333(11)
S3A O9A 1.553(10)
S3A C3A 1.983(13)
C3A F9A 1.254(14)
C3A F8A 1.294(14)
C3A F7A 1.332(15)
S3B O7B 1.414(8)
S3B O8B 1.478(8)
S3B O9B 1.481(8)
S3B C3B 1.582(13)
C3B F8B 1.284(9)
C3B F7B 1.287(9)
C3B F9B 1.288(9)
S4 O10 1.432(6)
S4 O12 1.441(5)
S4 O11 1.443(7)
S4 C4 1.816(11)
C4 F11 1.287(12)
C4 F12 1.326(13)
C4 F10 1.354(12)
Ni1_1 N31_1 1.988(6)
Ni1_1 N61_1 1.991(6)
Ni1_1 N62_1 2.086(7)
Ni1_1 N32_1 2.093(8)
Ni1_1 N41_1 2.296(6)
Ni1_1 N11_1 2.505(7)
N11_1 C12_1 1.328(9)
N11_1 C24_1 1.394(11)
C12_1 C13_1 1.398(13)
C12_1 C25_1 1.514(12)
C13_1 C14_1 1.414(17)
C13_1 H13_1 0.9500
C14_1 C15_1 1.412(12)
C14_1 H14_1 0.9500
C15_1 C24_1 1.410(14)
C15_1 C16_1 1.416(14)
C16_1 C17_1 1.355(13)
C16_1 H16_1 0.9500
C17_1 C18_1 1.466(14)
C17_1 H17_1 0.9500
C18_1 C23_1 1.396(12)
C18_1 C19_1 1.424(11)
C19_1 C20_1 1.317(14)
C19_1 H19_1 0.9500
C20_1 C21_1 1.420(13)
C20_1 H20_1 0.9500
C21_1 C22_1 1.389(9)
C21_1 H21_1 0.9500
C22_1 C23_1 1.440(11)
C22_1 H22_1 0.9500
C23_1 C24_1 1.449(9)
C25_1 N31_1 1.243(12)
C25_1 H25_1 0.9500
C31_1 N31_1 1.476(10)
C31_1 C36_1 1.543(10)
C31_1 C32_1 1.568(13)
C31_1 H31_1 1.0000
C32_1 C33_1 1.496(12)
C32_1 N32_1 1.505(9)
C32_1 H32_1 1.0000
C33_1 C34_1 1.553(12)
C33_1 H33A_1 0.9900
C33_1 H33B_1 0.9900
C34_1 C35_1 1.532(17)
C34_1 H34A_1 0.9900
C34_1 H34B_1 0.9900
C35_1 C36_1 1.558(14)
C35_1 H35A_1 0.9900
C35_1 H35B_1 0.9900
C36_1 H36A_1 0.9900
C36_1 H36B_1 0.9900
N41_1 C42_1 1.352(9)
N41_1 C54_1 1.388(9)
C42_1 C43_1 1.379(11)
C42_1 C55_1 1.466(10)
C43_1 C44_1 1.376(11)
C43_1 H43_1 0.9500
C44_1 C45_1 1.425(10)
C44_1 H44_1 0.9500
C45_1 C54_1 1.433(11)
C45_1 C46_1 1.444(11)
C46_1 C47_1 1.310(12)
C46_1 H46_1 0.9500
C47_1 C48_1 1.431(12)
C47_1 H47_1 0.9500
C48_1 C49_1 1.398(11)
C48_1 C53_1 1.402(10)
C49_1 C50_1 1.370(12)
C49_1 H49_1 0.9500
C50_1 C51_1 1.403(11)
C50_1 H50_1 0.9500
C51_1 C52_1 1.387(9)
C51_1 H51_1 0.9500
C52_1 C53_1 1.423(10)
C52_1 H52_1 0.9500
C53_1 C54_1 1.423(9)
C55_1 N61_1 1.302(11)
C55_1 H55_1 0.9500
C61_1 N61_1 1.453(9)
C61_1 C62_1 1.520(14)
C61_1 C66_1 1.553(9)
C61_1 H61_1 1.0000
C62_1 N62_1 1.488(9)
C62_1 C63_1 1.536(10)
C62_1 H62_1 1.0000
C63_1 C64_1 1.592(11)
C63_1 H63A_1 0.9900
C63_1 H63B_1 0.9900
C64_1 C65_1 1.485(15)
C64_1 H64A_1 0.9900
C64_1 H64B_1 0.9900
C65_1 C66_1 1.552(11)
C65_1 H65A_1 0.9900
C65_1 H65B_1 0.9900
C66_1 H66A_1 0.9900
C66_1 H66B_1 0.9900
Ni2_2 N61_2 1.983(5)
Ni2_2 N31_2 1.995(5)
Ni2_2 N62_2 2.094(6)
Ni2_2 N32_2 2.130(5)
Ni2_2 N11_2 2.345(5)
Ni2_2 N41_2 2.363(6)
N11_2 C12_2 1.347(8)
N11_2 C24_2 1.367(8)
C12_2 C13_2 1.391(10)
C12_2 C25_2 1.475(9)
C13_2 C14_2 1.383(13)
C13_2 H13_2 0.9500
C14_2 C15_2 1.367(13)
C14_2 H14_2 0.9500
C15_2 C24_2 1.411(11)
C15_2 C16_2 1.466(13)
C16_2 C17_2 1.333(14)
C16_2 H16_2 0.9500
C17_2 C18_2 1.461(12)
C17_2 H17_2 0.9500
C18_2 C19_2 1.374(10)
C18_2 C23_2 1.415(9)
C19_2 C20_2 1.364(11)
C19_2 H19_2 0.9500
C20_2 C21_2 1.365(12)
C20_2 H20_2 0.9500
C21_2 C22_2 1.400(10)
C21_2 H21_2 0.9500
C22_2 C23_2 1.386(10)
C22_2 H22_2 0.9500
C23_2 C24_2 1.435(9)
C25_2 N31_2 1.248(8)
C25_2 H25_2 0.9500
C31_2 N31_2 1.444(8)
C31_2 C36_2 1.517(9)
C31_2 C32_2 1.526(9)
C31_2 H31_2 1.0000
C32_2 N32_2 1.468(7)
C32_2 C33_2 1.528(8)
C32_2 H32_2 1.0000
C33_2 C34_2 1.555(10)
C33_2 H33A_2 0.9900
C33_2 H33B_2 0.9900
C34_2 C35_2 1.472(10)
C34_2 H34A_2 0.9900
C34_2 H34B_2 0.9900
C35_2 C36_2 1.552(9)
C35_2 H35A_2 0.9900
C35_2 H35B_2 0.9900
C36_2 H36A_2 0.9900
C36_2 H36B_2 0.9900
N41_2 C54_2 1.353(10)
N41_2 C42_2 1.358(10)
C42_2 C43_2 1.406(9)
C42_2 C55_2 1.459(11)
C43_2 C44_2 1.382(13)
C43_2 H43_2 0.9500
C44_2 C45_2 1.393(14)
C44_2 H44_2 0.9500
C45_2 C54_2 1.417(10)
C45_2 C46_2 1.433(12)
C46_2 C47_2 1.360(15)
C46_2 H46_2 0.9500
C47_2 C48_2 1.400(13)
C47_2 H47_2 0.9500
C48_2 C49_2 1.375(15)
C48_2 C53_2 1.443(12)
C49_2 C50_2 1.313(16)
C49_2 H49_2 0.9500
C50_2 C51_2 1.435(13)
C50_2 H50_2 0.9500
C51_2 C52_2 1.390(12)
C51_2 H51_2 0.9500
C52_2 C53_2 1.367(12)
C52_2 H52_2 0.9500
C53_2 C54_2 1.448(12)
C55_2 N61_2 1.279(8)
C55_2 H55_2 0.9500
C61_2 N61_2 1.457(8)
C61_2 C66_2 1.527(8)
C61_2 C62_2 1.538(8)
C61_2 H61_2 1.0000
C62_2 C63_2 1.466(12)
C62_2 N62_2 1.508(8)
C62_2 H62_2 1.0000
C63_2 C64_2 1.505(11)
C63_2 H63A_2 0.9900
C63_2 H63B_2 0.9900
C64_2 C65_2 1.537(11)
C64_2 H64A_2 0.9900
C64_2 H64B_2 0.9900
C65_2 C66_2 1.517(13)
C65_2 H65A_2 0.9900
C65_2 H65B_2 0.9900
C66_2 H66A_2 0.9900
C66_2 H66B_2 0.9900

loop_
_geom_torsion_atom_site_label_1
_geom_torsion_atom_site_label_2
_geom_torsion_atom_site_label_3
_geom_torsion_atom_site_label_4
_geom_torsion
O3 S1 C1A F3A 41.1(11)
O1 S1 C1A F3A 163.6(8)
O2 S1 C1A F3A -73.6(10)
O3 S1 C1A F1A -84.1(10)
O1 S1 C1A F1A 38.3(8)
O2 S1 C1A F1A 161.1(8)
O3 S1 C1A F2A 165.3(10)
O1 S1 C1A F2A -72.3(8)
O2 S1 C1A F2A 50.5(9)
O4 S2 C2 F6 -40.9(13)
O5 S2 C2 F6 178.8(12)
O6 S2 C2 F6 72.1(12)
O4 S2 C2 F4 60.6(9)
O5 S2 C2 F4 -79.6(10)
O6 S2 C2 F4 173.7(9)
O4 S2 C2 F5 172.4(9)
O5 S2 C2 F5 32.2(11)
O6 S2 C2 F5 -74.5(9)
O7A S3A C3A F9A 165.8(10)
O8A S3A C3A F9A -62.2(11)
O9A S3A C3A F9A 50.2(10)
O7A S3A C3A F8A -74.0(9)
O8A S3A C3A F8A 58.0(9)
O9A S3A C3A F8A 170.4(8)
O7A S3A C3A F7A 42.6(9)
O8A S3A C3A F7A 174.6(8)
O9A S3A C3A F7A -73.0(8)
O7B S3B C3B F8B -177.7(8)
O8B S3B C3B F8B -51.9(10)
O9B S3B C3B F8B 61.1(10)
O7B S3B C3B F7B -57.2(10)
O8B S3B C3B F7B 68.6(9)
O9B S3B C3B F7B -178.3(7)
O7B S3B C3B F9B 61.4(10)
O8B S3B C3B F9B -172.8(8)
O9B S3B C3B F9B -59.8(9)
O10 S4 C4 F11 177.0(7)
O12 S4 C4 F11 58.3(8)
O11 S4 C4 F11 -61.8(8)
O10 S4 C4 F12 52.0(9)
O12 S4 C4 F12 -66.7(8)
O11 S4 C4 F12 173.2(8)
O10 S4 C4 F10 -62.3(8)
O12 S4 C4 F10 179.0(7)
O11 S4 C4 F10 59.0(9)
N31_1 Ni1_1 N11_1 C12_1 -12.0(4)
N61_1 Ni1_1 N11_1 C12_1 164.8(4)
N62_1 Ni1_1 N11_1 C12_1 86.6(5)
N32_1 Ni1_1 N11_1 C12_1 -1.5(9)
N41_1 Ni1_1 N11_1 C12_1 -114.5(4)
N31_1 Ni1_1 N11_1 C24_1 -172.2(7)
N61_1 Ni1_1 N11_1 C24_1 4.6(7)
N62_1 Ni1_1 N11_1 C24_1 -73.6(7)
N32_1 Ni1_1 N11_1 C24_1 -161.7(7)
N41_1 Ni1_1 N11_1 C24_1 85.3(7)
C24_1 N11_1 C12_1 C13_1 1.6(11)
Ni1_1 N11_1 C12_1 C13_1 -163.6(7)
C24_1 N11_1 C12_1 C25_1 177.3(6)
Ni1_1 N11_1 C12_1 C25_1 12.1(7)
N11_1 C12_1 C13_1 C14_1 -1.9(13)
C25_1 C12_1 C13_1 C14_1 -177.5(9)
C12_1 C13_1 C14_1 C15_1 4.6(15)
C13_1 C14_1 C15_1 C24_1 -7.3(16)
C13_1 C14_1 C15_1 C16_1 174.8(11)
C24_1 C15_1 C16_1 C17_1 1.7(19)
C14_1 C15_1 C16_1 C17_1 179.6(12)
C15_1 C16_1 C17_1 C18_1 -5(2)
C16_1 C17_1 C18_1 C23_1 1.0(18)
C16_1 C17_1 C18_1 C19_1 -173.9(12)
C23_1 C18_1 C19_1 C20_1 -0.2(15)
C17_1 C18_1 C19_1 C20_1 174.8(10)
C18_1 C19_1 C20_1 C21_1 -3.7(15)
C19_1 C20_1 C21_1 C22_1 4.2(12)
C20_1 C21_1 C22_1 C23_1 -0.7(10)
C19_1 C18_1 C23_1 C22_1 3.6(13)
C17_1 C18_1 C23_1 C22_1 -171.4(9)
C19_1 C18_1 C23_1 C24_1 -178.3(8)
C17_1 C18_1 C23_1 C24_1 6.7(14)
C21_1 C22_1 C23_1 C18_1 -3.2(11)
C21_1 C22_1 C23_1 C24_1 178.8(7)
C12_1 N11_1 C24_1 C15_1 -4.4(11)
Ni1_1 N11_1 C24_1 C15_1 154.4(7)
C12_1 N11_1 C24_1 C23_1 174.9(6)
Ni1_1 N11_1 C24_1 C23_1 -26.3(10)
C14_1 C15_1 C24_1 N11_1 7.5(14)
C16_1 C15_1 C24_1 N11_1 -174.6(9)
C14_1 C15_1 C24_1 C23_1 -171.8(9)
C16_1 C15_1 C24_1 C23_1 6.1(14)
C18_1 C23_1 C24_1 N11_1 170.6(7)
C22_1 C23_1 C24_1 N11_1 -11.4(11)
C18_1 C23_1 C24_1 C15_1 -10.1(12)
C22_1 C23_1 C24_1 C15_1 167.9(8)
N11_1 C12_1 C25_1 N31_1 -5.7(10)
C13_1 C12_1 C25_1 N31_1 170.3(7)
C12_1 C25_1 N31_1 C31_1 -175.4(6)
C12_1 C25_1 N31_1 Ni1_1 -7.6(9)
C36_1 C31_1 N31_1 C25_1 -45.3(9)
C32_1 C31_1 N31_1 C25_1 -169.1(6)
C36_1 C31_1 N31_1 Ni1_1 146.1(6)
C32_1 C31_1 N31_1 Ni1_1 22.4(7)
N62_1 Ni1_1 N31_1 C25_1 -71.7(6)
N32_1 Ni1_1 N31_1 C25_1 -165.2(6)
N41_1 Ni1_1 N31_1 C25_1 110.3(6)
N11_1 Ni1_1 N31_1 C25_1 10.5(5)
N62_1 Ni1_1 N31_1 C31_1 96.7(5)
N32_1 Ni1_1 N31_1 C31_1 3.2(5)
N41_1 Ni1_1 N31_1 C31_1 -81.3(5)
N11_1 Ni1_1 N31_1 C31_1 178.8(5)
N31_1 C31_1 C32_1 C33_1 -170.3(6)
C36_1 C31_1 C32_1 C33_1 65.0(8)
N31_1 C31_1 C32_1 N32_1 -45.8(7)
C36_1 C31_1 C32_1 N32_1 -170.5(6)
C33_1 C32_1 N32_1 Ni1_1 168.0(7)
C31_1 C32_1 N32_1 Ni1_1 47.6(7)
N31_1 Ni1_1 N32_1 C32_1 -29.0(6)
N61_1 Ni1_1 N32_1 C32_1 153.6(6)
N62_1 Ni1_1 N32_1 C32_1 -125.2(6)
N41_1 Ni1_1 N32_1 C32_1 77.1(6)
N11_1 Ni1_1 N32_1 C32_1 -39.2(10)
N32_1 C32_1 C33_1 C34_1 179.3(9)
C31_1 C32_1 C33_1 C34_1 -61.5(10)
C32_1 C33_1 C34_1 C35_1 58.3(11)
C33_1 C34_1 C35_1 C36_1 -56.7(10)
N31_1 C31_1 C36_1 C35_1 179.8(7)
C32_1 C31_1 C36_1 C35_1 -58.7(8)
C34_1 C35_1 C36_1 C31_1 55.6(10)
N31_1 Ni1_1 N41_1 C42_1 157.2(4)
N61_1 Ni1_1 N41_1 C42_1 -17.2(4)
N62_1 Ni1_1 N41_1 C42_1 -17.6(9)
N32_1 Ni1_1 N41_1 C42_1 76.2(4)
N11_1 Ni1_1 N41_1 C42_1 -126.0(4)
N31_1 Ni1_1 N41_1 C54_1 5.3(6)
N61_1 Ni1_1 N41_1 C54_1 -169.1(6)
N62_1 Ni1_1 N41_1 C54_1 -169.5(8)
N32_1 Ni1_1 N41_1 C54_1 -75.7(6)
N11_1 Ni1_1 N41_1 C54_1 82.1(6)
C54_1 N41_1 C42_1 C43_1 3.0(9)
Ni1_1 N41_1 C42_1 C43_1 -153.9(5)
C54_1 N41_1 C42_1 C55_1 175.3(5)
Ni1_1 N41_1 C42_1 C55_1 18.4(6)
N41_1 C42_1 C43_1 C44_1 3.3(9)
C55_1 C42_1 C43_1 C44_1 -168.8(6)
C42_1 C43_1 C44_1 C45_1 -3.5(9)
C43_1 C44_1 C45_1 C54_1 -2.2(9)
C43_1 C44_1 C45_1 C46_1 176.6(6)
C44_1 C45_1 C46_1 C47_1 -179.9(6)
C54_1 C45_1 C46_1 C47_1 -1.0(10)
C45_1 C46_1 C47_1 C48_1 -7.2(10)
C46_1 C47_1 C48_1 C49_1 -174.0(7)
C46_1 C47_1 C48_1 C53_1 5.1(10)
C53_1 C48_1 C49_1 C50_1 -6.9(10)
C47_1 C48_1 C49_1 C50_1 172.2(6)
C48_1 C49_1 C50_1 C51_1 0.3(10)
C49_1 C50_1 C51_1 C52_1 4.1(10)
C50_1 C51_1 C52_1 C53_1 -1.9(9)
C49_1 C48_1 C53_1 C54_1 -175.6(6)
C47_1 C48_1 C53_1 C54_1 5.3(9)
C49_1 C48_1 C53_1 C52_1 8.9(9)
C47_1 C48_1 C53_1 C52_1 -170.2(6)
C51_1 C52_1 C53_1 C48_1 -4.5(8)
C51_1 C52_1 C53_1 C54_1 -180.0(6)
C42_1 N41_1 C54_1 C53_1 169.8(5)
Ni1_1 N41_1 C54_1 C53_1 -40.4(8)
C42_1 N41_1 C54_1 C45_1 -9.0(8)
Ni1_1 N41_1 C54_1 C45_1 140.8(5)
C48_1 C53_1 C54_1 N41_1 168.1(5)
C52_1 C53_1 C54_1 N41_1 -16.5(8)
C48_1 C53_1 C54_1 C45_1 -13.1(8)
C52_1 C53_1 C54_1 C45_1 162.3(5)
C44_1 C45_1 C54_1 N41_1 8.8(9)
C46_1 C45_1 C54_1 N41_1 -170.1(6)
C44_1 C45_1 C54_1 C53_1 -170.0(5)
C46_1 C45_1 C54_1 C53_1 11.1(9)
N41_1 C42_1 C55_1 N61_1 -8.8(8)
C43_1 C42_1 C55_1 N61_1 164.0(6)
C42_1 C55_1 N61_1 C61_1 -169.9(5)
C42_1 C55_1 N61_1 Ni1_1 -8.8(7)
C62_1 C61_1 N61_1 C55_1 -168.2(6)
C66_1 C61_1 N61_1 C55_1 -42.4(10)
C62_1 C61_1 N61_1 Ni1_1 30.1(6)
C66_1 C61_1 N61_1 Ni1_1 155.9(6)
N62_1 Ni1_1 N61_1 C55_1 -165.9(5)
N32_1 Ni1_1 N61_1 C55_1 -72.0(5)
N41_1 Ni1_1 N61_1 C55_1 14.2(5)
N11_1 Ni1_1 N61_1 C55_1 113.6(5)
N62_1 Ni1_1 N61_1 C61_1 -3.6(5)
N32_1 Ni1_1 N61_1 C61_1 90.4(5)
N41_1 Ni1_1 N61_1 C61_1 176.6(5)
N11_1 Ni1_1 N61_1 C61_1 -84.0(5)
N61_1 C61_1 C62_1 N62_1 -50.2(6)
C66_1 C61_1 C62_1 N62_1 -178.0(5)
N61_1 C61_1 C62_1 C63_1 -172.1(6)
C66_1 C61_1 C62_1 C63_1 60.0(8)
C61_1 C62_1 N62_1 Ni1_1 47.3(7)
C63_1 C62_1 N62_1 Ni1_1 169.2(8)
N31_1 Ni1_1 N62_1 C62_1 160.9(7)
N61_1 Ni1_1 N62_1 C62_1 -24.5(6)
N32_1 Ni1_1 N62_1 C62_1 -116.5(7)
N41_1 Ni1_1 N62_1 C62_1 -24.2(12)
N11_1 Ni1_1 N62_1 C62_1 87.7(7)
N62_1 C62_1 C63_1 C64_1 -174.7(9)
C61_1 C62_1 C63_1 C64_1 -55.1(10)
C62_1 C63_1 C64_1 C65_1 55.5(11)
C63_1 C64_1 C65_1 C66_1 -58.2(9)
C64_1 C65_1 C66_1 C61_1 57.0(9)
N61_1 C61_1 C66_1 C65_1 179.6(7)
C62_1 C61_1 C66_1 C65_1 -57.9(8)
N61_2 Ni2_2 N11_2 C12_2 -157.7(4)
N31_2 Ni2_2 N11_2 C12_2 19.6(4)
N62_2 Ni2_2 N11_2 C12_2 -76.6(4)
N32_2 Ni2_2 N11_2 C12_2 10.3(8)
N41_2 Ni2_2 N11_2 C12_2 123.4(4)
N61_2 Ni2_2 N11_2 C24_2 -8.7(6)
N31_2 Ni2_2 N11_2 C24_2 168.6(6)
N62_2 Ni2_2 N11_2 C24_2 72.4(6)
N32_2 Ni2_2 N11_2 C24_2 159.4(6)
N41_2 Ni2_2 N11_2 C24_2 -87.6(6)
C24_2 N11_2 C12_2 C13_2 -1.1(10)
Ni2_2 N11_2 C12_2 C13_2 152.7(6)
C24_2 N11_2 C12_2 C25_2 -175.7(5)
Ni2_2 N11_2 C12_2 C25_2 -21.9(6)
N11_2 C12_2 C13_2 C14_2 -9.6(13)
C25_2 C12_2 C13_2 C14_2 164.8(9)
C12_2 C13_2 C14_2 C15_2 10.7(17)
C13_2 C14_2 C15_2 C24_2 -1.9(19)
C13_2 C14_2 C15_2 C16_2 -176.2(12)
C14_2 C15_2 C16_2 C17_2 -175.9(14)
C24_2 C15_2 C16_2 C17_2 10(2)
C15_2 C16_2 C17_2 C18_2 -3(2)
C16_2 C17_2 C18_2 C19_2 176.5(11)
C16_2 C17_2 C18_2 C23_2 0.5(17)
C23_2 C18_2 C19_2 C20_2 -1.7(11)
C17_2 C18_2 C19_2 C20_2 -177.7(9)
C18_2 C19_2 C20_2 C21_2 4.3(12)
C19_2 C20_2 C21_2 C22_2 -2.7(13)
C20_2 C21_2 C22_2 C23_2 -1.5(12)
C21_2 C22_2 C23_2 C18_2 4.0(10)
C21_2 C22_2 C23_2 C24_2 -178.1(7)
C19_2 C18_2 C23_2 C22_2 -2.4(10)
C17_2 C18_2 C23_2 C22_2 173.8(8)
C19_2 C18_2 C23_2 C24_2 179.6(6)
C17_2 C18_2 C23_2 C24_2 -4.2(11)
C12_2 N11_2 C24_2 C15_2 10.0(10)
Ni2_2 N11_2 C24_2 C15_2 -135.6(8)
C12_2 N11_2 C24_2 C23_2 -171.1(6)
Ni2_2 N11_2 C24_2 C23_2 43.3(9)
C14_2 C15_2 C24_2 N11_2 -8.7(16)
C16_2 C15_2 C24_2 N11_2 165.7(10)
C14_2 C15_2 C24_2 C23_2 172.4(11)
C16_2 C15_2 C24_2 C23_2 -13.2(15)
C22_2 C23_2 C24_2 N11_2 14.1(9)
C18_2 C23_2 C24_2 N11_2 -168.1(6)
C22_2 C23_2 C24_2 C15_2 -167.0(8)
C18_2 C23_2 C24_2 C15_2 10.8(11)
N11_2 C12_2 C25_2 N31_2 12.8(9)
C13_2 C12_2 C25_2 N31_2 -162.0(7)
C12_2 C25_2 N31_2 C31_2 177.9(6)
C12_2 C25_2 N31_2 Ni2_2 7.9(8)
C36_2 C31_2 N31_2 C25_2 -10.7(9)
C32_2 C31_2 N31_2 C25_2 -136.6(6)
C36_2 C31_2 N31_2 Ni2_2 159.5(4)
C32_2 C31_2 N31_2 Ni2_2 33.5(6)
N62_2 Ni2_2 N31_2 C25_2 68.8(5)
N32_2 Ni2_2 N31_2 C25_2 161.1(5)
N11_2 Ni2_2 N31_2 C25_2 -15.1(5)
N41_2 Ni2_2 N31_2 C25_2 -120.2(5)
N62_2 Ni2_2 N31_2 C31_2 -101.9(4)
N32_2 Ni2_2 N31_2 C31_2 -9.6(4)
N11_2 Ni2_2 N31_2 C31_2 174.2(4)
N41_2 Ni2_2 N31_2 C31_2 69.1(4)
N31_2 C31_2 C32_2 N32_2 -47.5(6)
C36_2 C31_2 C32_2 N32_2 -176.8(5)
N31_2 C31_2 C32_2 C33_2 -172.6(5)
C36_2 C31_2 C32_2 C33_2 58.1(7)
C31_2 C32_2 N32_2 Ni2_2 39.9(6)
C33_2 C32_2 N32_2 Ni2_2 163.3(5)
N61_2 Ni2_2 N32_2 C32_2 159.5(5)
N31_2 Ni2_2 N32_2 C32_2 -17.7(5)
N62_2 Ni2_2 N32_2 C32_2 76.7(5)
N11_2 Ni2_2 N32_2 C32_2 -8.6(9)
N41_2 Ni2_2 N32_2 C32_2 -126.6(5)
N32_2 C32_2 C33_2 C34_2 -177.5(6)
C31_2 C32_2 C33_2 C34_2 -55.3(7)
C32_2 C33_2 C34_2 C35_2 54.9(9)
C33_2 C34_2 C35_2 C36_2 -54.9(9)
N31_2 C31_2 C36_2 C35_2 179.5(5)
C32_2 C31_2 C36_2 C35_2 -56.6(7)
C34_2 C35_2 C36_2 C31_2 55.5(8)
N61_2 Ni2_2 N41_2 C54_2 168.7(6)
N31_2 Ni2_2 N41_2 C54_2 -12.2(6)
N62_2 Ni2_2 N41_2 C54_2 145.0(6)
N32_2 Ni2_2 N41_2 C54_2 65.2(6)
N11_2 Ni2_2 N41_2 C54_2 -92.9(6)
N61_2 Ni2_2 N41_2 C42_2 20.9(4)
N31_2 Ni2_2 N41_2 C42_2 -160.0(4)
N62_2 Ni2_2 N41_2 C42_2 -2.8(7)
N32_2 Ni2_2 N41_2 C42_2 -82.6(4)
N11_2 Ni2_2 N41_2 C42_2 119.3(4)
C54_2 N41_2 C42_2 C43_2 -0.2(9)
Ni2_2 N41_2 C42_2 C43_2 151.4(5)
C54_2 N41_2 C42_2 C55_2 -175.9(5)
Ni2_2 N41_2 C42_2 C55_2 -24.2(6)
N41_2 C42_2 C43_2 C44_2 -5.1(9)
C55_2 C42_2 C43_2 C44_2 170.6(6)
C42_2 C43_2 C44_2 C45_2 3.6(10)
C43_2 C44_2 C45_2 C54_2 2.8(10)
C43_2 C44_2 C45_2 C46_2 -178.3(7)
C44_2 C45_2 C46_2 C47_2 179.2(7)
C54_2 C45_2 C46_2 C47_2 -1.9(10)
C45_2 C46_2 C47_2 C48_2 1.5(12)
C46_2 C47_2 C48_2 C49_2 -178.7(8)
C46_2 C47_2 C48_2 C53_2 5.3(11)
C47_2 C48_2 C49_2 C50_2 -175.7(8)
C53_2 C48_2 C49_2 C50_2 0.3(12)
C48_2 C49_2 C50_2 C51_2 6.0(13)
C49_2 C50_2 C51_2 C52_2 -5.3(12)
C50_2 C51_2 C52_2 C53_2 -1.7(11)
C51_2 C52_2 C53_2 C48_2 7.6(10)
C51_2 C52_2 C53_2 C54_2 -171.6(6)
C49_2 C48_2 C53_2 C52_2 -6.9(10)
C47_2 C48_2 C53_2 C52_2 169.3(7)
C49_2 C48_2 C53_2 C54_2 172.3(6)
C47_2 C48_2 C53_2 C54_2 -11.5(10)
C42_2 N41_2 C54_2 C45_2 7.2(8)
Ni2_2 N41_2 C54_2 C45_2 -135.8(5)
C42_2 N41_2 C54_2 C53_2 -175.6(5)
Ni2_2 N41_2 C54_2 C53_2 41.4(8)
C44_2 C45_2 C54_2 N41_2 -8.3(9)
C46_2 C45_2 C54_2 N41_2 172.7(6)
C44_2 C45_2 C54_2 C53_2 174.4(6)
C46_2 C45_2 C54_2 C53_2 -4.6(9)
C52_2 C53_2 C54_2 N41_2 13.0(9)
C48_2 C53_2 C54_2 N41_2 -166.1(6)
C52_2 C53_2 C54_2 C45_2 -169.7(6)
C48_2 C53_2 C54_2 C45_2 11.2(9)
N41_2 C42_2 C55_2 N61_2 14.2(8)
C43_2 C42_2 C55_2 N61_2 -161.6(6)
C42_2 C55_2 N61_2 C61_2 179.2(5)
C42_2 C55_2 N61_2 Ni2_2 9.0(7)
C66_2 C61_2 N61_2 C55_2 -5.4(8)
C62_2 C61_2 N61_2 C55_2 -129.7(6)
C66_2 C61_2 N61_2 Ni2_2 165.3(4)
C62_2 C61_2 N61_2 Ni2_2 41.0(5)
N62_2 Ni2_2 N61_2 C55_2 153.7(5)
N32_2 Ni2_2 N61_2 C55_2 62.0(5)
N11_2 Ni2_2 N61_2 C55_2 -122.9(5)
N41_2 Ni2_2 N61_2 C55_2 -16.9(5)
N62_2 Ni2_2 N61_2 C61_2 -17.4(4)
N32_2 Ni2_2 N61_2 C61_2 -109.1(4)
N11_2 Ni2_2 N61_2 C61_2 66.1(4)
N41_2 Ni2_2 N61_2 C61_2 172.0(4)
N61_2 C61_2 C62_2 C63_2 -177.4(7)
C66_2 C61_2 C62_2 C63_2 55.2(9)
N61_2 C61_2 C62_2 N62_2 -49.1(7)
C66_2 C61_2 C62_2 N62_2 -176.5(6)
C63_2 C62_2 N62_2 Ni2_2 162.3(6)
C61_2 C62_2 N62_2 Ni2_2 35.6(7)
N61_2 Ni2_2 N62_2 C62_2 -11.1(4)
N31_2 Ni2_2 N62_2 C62_2 170.3(4)
N32_2 Ni2_2 N62_2 C62_2 89.7(4)
N11_2 Ni2_2 N62_2 C62_2 -114.0(4)
N41_2 Ni2_2 N62_2 C62_2 12.1(8)
N62_2 C62_2 C63_2 C64_2 -174.7(8)
C61_2 C62_2 C63_2 C64_2 -50.1(12)
C62_2 C63_2 C64_2 C65_2 49.1(16)
C63_2 C64_2 C65_2 C66_2 -52.3(15)
C64_2 C65_2 C66_2 C61_2 56.3(9)
N61_2 C61_2 C66_2 C65_2 -179.6(5)
C62_2 C61_2 C66_2 C65_2 -58.0(7)
